data_7226965
loop_
_publ_author_name
'Ling, Irene'
'Sobolev, Alexandre N.'
'Raston, Colin L.'

_publ_section_title
;
 Functional heterocyclic molecular inclusion in p-sulfonatocalix[5]arene
 and lanthanide(iii) complexes
;
_journal_issue 104
_journal_name_full 'RSC Adv.'
_journal_page_first 102695
_journal_paper_doi 10.1039/C6RA23283C
_journal_volume 6
_journal_year 2016
_chemical_formula_moiety '4(C35 H27 O20 S5), 2(Cl), 4.67(Yb), 2(C18 H16 O5), C2 H6 O, C H4 O, 43(H2 O)'
_chemical_formula_sum 'C179 H236 Cl2 O135 S20 Yb4.67'
_chemical_formula_weight 6067.29
_space_group_crystal_system triclinic
_space_group_IT_number 2
_space_group_name_Hall '-P 1'
_space_group_name_H-M_alt 'P -1'
_symmetry_space_group_name_Hall '-P 1'
_symmetry_space_group_name_H-M 'P -1'
_atom_sites_solution_hydrogens geom
_audit_creation_method SHELXL-2014/7
_audit_update_record
;
2015-11-19 deposited with the CCDC.
2016-10-20 downloaded from the CCDC.
;
_cell_angle_alpha 77.93(2)
_cell_angle_beta 70.96(1)
_cell_angle_gamma 75.49(2)
_cell_formula_units_Z 1
_cell_length_a 17.214(3)
_cell_length_b 18.887(7)
_cell_length_c 20.574(3)
_cell_measurement_reflns_used 12051
_cell_measurement_temperature 100(2)
_cell_measurement_theta_max 64.99
_cell_measurement_theta_min 2.43
_cell_volume 6062(3)
_computing_cell_refinement
;
CrysAlis RED, Oxford Diffraction Ltd.,
Version 1.171.31.8 (release 12-01-2007 CrysAlis171 .NET)
(compiled Jan 12 2007,17:49:11)
;
_computing_data_collection
;
CrysAlis CCD, Oxford Diffraction Ltd.,
Version 1.171.31.8 (release 12-01-2007 CrysAlis171 .NET)
(compiled Jan 12 2007,17:49:11)
;
_computing_data_reduction
;
CrysAlis RED, Oxford Diffraction Ltd.,
Version 1.171.31.8 (release 12-01-2007 CrysAlis171 .NET)
(compiled Jan 12 2007,17:49:11)
;
_computing_publication_material 'SHELXL-2014/7 (Sheldrick, 2015)'
_computing_structure_refinement 'SHELXL-2014/7 (Sheldrick, 2015)'
_computing_structure_solution 'SHELXS (Sheldrick, 2015)'
_diffrn_ambient_temperature 100(2)
_diffrn_detector_area_resol_mean 10.4738
_diffrn_measured_fraction_theta_full 0.992
_diffrn_measured_fraction_theta_max 0.992
_diffrn_measurement_device_type 'Oxford Diffraction Gemini-R Ultra, Ruby CCD'
_diffrn_measurement_method '\w and \f scans'
_diffrn_radiation_monochromator graphite
_diffrn_radiation_source 'Enhance (Cu) X-ray Source'
_diffrn_radiation_type CuK\a
_diffrn_radiation_wavelength 1.54178
_diffrn_reflns_av_R_equivalents 0.0654
_diffrn_reflns_av_unetI/netI 0.0805
_diffrn_reflns_Laue_measured_fraction_full 0.992
_diffrn_reflns_Laue_measured_fraction_max 0.992
_diffrn_reflns_limit_h_max 20
_diffrn_reflns_limit_h_min -20
_diffrn_reflns_limit_k_max 22
_diffrn_reflns_limit_k_min -22
_diffrn_reflns_limit_l_max 24
_diffrn_reflns_limit_l_min -23
_diffrn_reflns_number 66742
_diffrn_reflns_point_group_measured_fraction_full 0.992
_diffrn_reflns_point_group_measured_fraction_max 0.992
_diffrn_reflns_theta_full 65.002
_diffrn_reflns_theta_max 65.002
_diffrn_reflns_theta_min 2.770
_exptl_absorpt_coefficient_mu 5.947
_exptl_absorpt_correction_T_max 1.00000
_exptl_absorpt_correction_T_min 0.39785
_exptl_absorpt_correction_type multi-scan
_exptl_absorpt_process_details
;
CrysAlis RED, Oxford Diffraction Ltd.,
Version 1.171.31.8 (release 12-01-2007 CrysAlis171 .NET)
(compiled Jan 12 2007,17:49:11)
Empirical absorption correction using spherical harmonics,
 implemented in SCALE3 ABSPACK scaling algorithm.
;
_exptl_crystal_colour colorless
_exptl_crystal_density_diffrn 1.662
_exptl_crystal_description needle
_exptl_crystal_F_000 3071
_exptl_crystal_size_max 0.270
_exptl_crystal_size_mid 0.080
_exptl_crystal_size_min 0.030
_refine_diff_density_max 2.288
_refine_diff_density_min -2.033
_refine_diff_density_rms 0.217
_refine_ls_extinction_method none
_refine_ls_goodness_of_fit_ref 1.008
_refine_ls_hydrogen_treatment constr
_refine_ls_matrix_type full
_refine_ls_number_parameters 1496
_refine_ls_number_reflns 20449
_refine_ls_number_restraints 344
_refine_ls_restrained_S_all 1.011
_refine_ls_R_factor_all 0.1989
_refine_ls_R_factor_gt 0.1470
_refine_ls_shift/su_max 0.002
_refine_ls_shift/su_mean 0.000
_refine_ls_structure_factor_coef Fsqd
_refine_ls_weighting_details 'w=1/[\s^2^(Fo^2^)+(0.1600P)^2^+80.0000P] where P=(Fo^2^+2Fc^2^)/3'
_refine_ls_weighting_scheme calc
_refine_ls_wR_factor_gt 0.3627
_refine_ls_wR_factor_ref 0.3914
_reflns_Friedel_coverage 0.000
_reflns_number_gt 10133
_reflns_number_total 20449
_reflns_threshold_expression 'I > 2\s(I)'
_cod_data_source_file c6ra23283c2.cif
_cod_data_source_block complex2
_cod_database_code 7226965
_shelx_shelxl_version_number 2014/7
_shelx_space_group_comment
;
The symmetry employed for this shelxl refinement is uniquely defined
by the following loop, which should always be used as a source of
symmetry information in preference to the above space-group names.
They are only intended as comments.
;
_shelx_estimated_absorpt_t_min 0.297
_shelx_estimated_absorpt_t_max 0.842
_platon_squeeze_void_probe_radius 1.20

loop_
_space_group_symop_operation_xyz
'x, y, z'
'-x, -y, -z'

loop_
_atom_site_label
_atom_site_type_symbol
_atom_site_fract_x
_atom_site_fract_y
_atom_site_fract_z
_atom_site_U_iso_or_equiv
_atom_site_adp_type
_atom_site_occupancy
_atom_site_site_symmetry_order
_atom_site_calc_flag
_atom_site_refinement_flags_posn
_atom_site_refinement_flags_adp
_atom_site_refinement_flags_occupancy
_atom_site_disorder_assembly
_atom_site_disorder_group
Yb1 Yb -0.34658(11) 0.12174(9) 0.83526(9) 0.0749(5) Uani 0.5 1 d . . P O .
O01W O -0.3993(14) 0.2152(13) 0.9062(12) 0.087(6) Uiso 0.5 1 d . . P O .
O02W O -0.4255(14) 0.0488(12) 0.9302(12) 0.085(6) Uiso 0.5 1 d . . P O .
O03W O -0.3432(16) 0.0970(14) 0.7304(13) 0.100(7) Uiso 0.5 1 d . . P O .
O04W O -0.4834(13) 0.1584(11) 0.8376(11) 0.074(5) Uiso 0.5 1 d . . P O .
O05W O -0.283(2) 0.002(2) 0.8235(19) 0.143(11) Uiso 0.5 1 d . . P O .
Yb2 Yb -0.45057(11) 0.48558(9) 0.97167(10) 0.0715(5) Uani 0.5 1 d . . P . .
O06W O -0.5693(14) 0.5101(12) 1.0761(13) 0.075(6) Uiso 0.5 1 d . . P Q .
O07W O -0.4337(13) 0.5361(11) 1.0476(11) 0.061(5) Uiso 0.5 1 d . . P Q .
O08W O -0.3769(13) 0.5431(12) 0.8651(11) 0.080(6) Uiso 0.5 1 d . . P Q .
O09W O -0.5898(17) 0.4414(16) 0.9729(15) 0.093(8) Uiso 0.5 1 d . . P Q .
Yb3 Yb -0.04343(10) 0.24539(9) 0.49066(9) 0.0976(5) Uani 0.6667 1 d . . P A 1
O10W O -0.1437(12) 0.2871(10) 0.5869(9) 0.152(6) Uani 1 1 d . U . . .
O11W O -0.1737(13) 0.2844(12) 0.4714(12) 0.116(7) Uani 0.6667 1 d . U P A 1
O12W O -0.0368(13) 0.2012(11) 0.3943(12) 0.112(7) Uani 0.6667 1 d . . P A 1
O13W O 0.0596(13) 0.1529(12) 0.5100(13) 0.120(7) Uani 0.6667 1 d . U P A 1
O14W O -0.0619(10) 0.3639(12) 0.4378(9) 0.100(6) Uani 0.6667 1 d . U P A 1
O15W O -0.1048(18) 0.1562(16) 0.5438(15) 0.113(8) Uiso 0.5 1 d . . P A 1
O16W O 0.084(2) 0.271(2) 0.399(2) 0.148(12) Uiso 0.5 1 d . . P A 1
Yb4 Yb -0.18392(19) 0.71555(16) 0.78938(16) 0.0898(8) Uani 0.3333 1 d D . P B 1
O17W O -0.2696(17) 0.8091(16) 0.8464(15) 0.101(7) Uiso 0.5 1 d . . P B 1
O18W O -0.288(2) 0.6716(18) 0.8750(17) 0.126(10) Uiso 0.5 1 d . . P B 1
O19W O -0.154(2) 0.600(2) 0.785(2) 0.098(11) Uiso 0.3333 1 d . . P B 1
O20W O -0.426(3) 0.829(3) 0.762(3) 0.143(17) Uiso 0.3333 1 d . . P C 1
O21W O -0.142(4) 0.697(3) 0.6701(11) 0.16(2) Uiso 0.3333 1 d D . P B 1
O22W O -0.317(3) 0.755(2) 0.753(2) 0.108(12) Uiso 0.3333 1 d . . P B 1
O23W O -0.153(4) 0.832(3) 0.730(3) 0.16(2) Uiso 0.3333 1 d . . P B 1
Yb5 Yb -0.28210(19) 0.79648(18) 0.91576(17) 0.0927(9) Uani 0.3333 1 d . . P D 2
O24W O -0.2312(14) 0.7501(12) 1.0276(12) 0.084(6) Uiso 0.5 1 d . . P D 2
O25W O -0.4017(18) 0.7654(16) 0.9746(15) 0.069(7) Uiso 0.3333 1 d . . P D 2
O26W O -0.290(2) 0.750(2) 0.8446(19) 0.089(9) Uiso 0.3333 1 d . . P D 2
O27W O -0.2916(18) 0.8636(17) 0.8263(15) 0.069(7) Uiso 0.3333 1 d . . P D 2
O28W O -0.408(3) 0.878(2) 0.962(2) 0.105(12) Uiso 0.3333 1 d . . P D 2
O29W O -0.395(3) 0.838(3) 0.862(3) 0.132(15) Uiso 0.3333 1 d . . P D 2
O30W O -0.1929(19) 0.8870(17) 0.8960(16) 0.123(9) Uiso 0.5 1 d . . P D 2
O31W O -0.0305(8) -0.1492(6) 0.8263(7) 0.102(4) Uani 1 1 d . . . . .
O32W O -0.4675(10) 0.2571(7) 0.6795(9) 0.125(5) Uani 1 1 d . . . . .
O33W O -0.7088(16) 1.1263(14) 0.9175(13) 0.096(7) Uiso 0.5 1 d . . P . .
O34W O -0.4664(16) 0.0643(14) 1.0967(14) 0.101(7) Uiso 0.5 1 d . . P . .
O35W O -0.233(2) 0.2183(18) 0.4052(17) 0.129(10) Uiso 0.5 1 d . . P . .
O36W O -0.351(2) 0.2844(19) 0.5667(18) 0.137(11) Uiso 0.5 1 d . . P E 1
O37W O -0.2445(11) 0.1480(11) 0.5998(10) 0.064(5) Uiso 0.5 1 d . . P F 1
O38W O -0.358(2) 1.0694(18) 0.5901(17) 0.131(7) Uiso 0.5 1 d . . P G 1
O39W O -0.148(2) 0.7000(18) 0.8990(17) 0.131(7) Uiso 0.5 1 d . . P B 1
O101 O -0.3306(13) 0.8584(11) 0.9419(10) 0.070(5) Uiso 0.5 1 d . . P H 1
C101 C -0.4134(18) 0.9033(16) 0.9985(16) 0.063(7) Uiso 0.5 1 d . . P H 1
O40W O -0.235(3) -0.066(2) 0.694(2) 0.165(14) Uiso 0.5 1 d . . P I 2
O41W O -0.043(2) 0.4855(18) 0.7662(17) 0.127(10) Uiso 0.5 1 d . . P J 2
O42W O -0.2372(9) 0.1036(8) 0.5795(8) 0.044(3) Uiso 0.5 1 d . . P K 2
O201 O -0.0905(8) 0.5107(9) 0.5690(8) 0.052(4) Uiso 0.5 1 d D . P L 2
C201 C -0.1041(12) 0.5636(11) 0.6026(10) 0.034(4) Uiso 0.5 1 d . . P L 2
C202 C -0.0531(10) 0.5500(9) 0.6525(9) 0.022(3) Uiso 0.5 1 d . . P L 2
Cl1 Cl -0.1693(3) 0.1976(3) 0.5177(3) 0.0670(13) Uani 0.6667 1 d . . P M 2
Cl2 Cl 0.0551(5) 0.3604(5) 0.4393(6) 0.075(3) Uani 0.3333 1 d . U P N 3
O1 O -0.2374(7) 0.3929(7) 0.7593(7) 0.099(4) Uani 1 1 d . . . . .
O2 O -0.3440(10) 0.2274(9) 0.7546(9) 0.131(5) Uani 1 1 d . U . . .
O3 O 0.0019(7) 0.2298(6) 0.8059(6) 0.090(3) Uani 1 1 d . . . . .
O4 O -0.4345(9) 0.7101(8) 0.6897(8) 0.113(4) Uani 1 1 d . U . . .
O5 O -0.2021(8) 0.1349(7) 0.7589(7) 0.097(4) Uani 1 1 d . . . . .
C1 C -0.0713(6) 0.2448(6) 0.7913(6) 0.073(4) Uani 1 1 d G . . . .
C2 C -0.1210(7) 0.3147(6) 0.7846(6) 0.093(5) Uani 1 1 d G . . . .
H2 H -0.1033 0.3565 0.7896 0.112 Uiso 1 1 calc R U . . .
C3 C -0.1971(7) 0.3236(6) 0.7705(6) 0.082(5) Uani 1 1 d G . . . .
C13 C -0.2235(7) 0.2626(7) 0.7630(6) 0.089(5) Uani 1 1 d G . . . .
C14 C -0.1738(7) 0.1927(6) 0.7697(7) 0.094(5) Uani 1 1 d G . . . .
C15 C -0.0977(7) 0.1838(6) 0.7838(6) 0.093(5) Uani 1 1 d G . . . .
H15 H -0.0638 0.1360 0.7884 0.112 Uiso 1 1 calc R U . . .
C4 C -0.3107(11) 0.4066(10) 0.7434(10) 0.095(6) Uani 1 1 d . . . . .
C5 C -0.3451(7) 0.4871(6) 0.7313(8) 0.105(7) Uani 1 1 d G . . . .
C6 C -0.2925(8) 0.5367(7) 0.7123(8) 0.117(7) Uani 1 1 d G U . . .
H6 H -0.2347 0.5197 0.7090 0.140 Uiso 1 1 calc R U . . .
C7 C -0.3235(8) 0.6102(7) 0.6980(8) 0.119(7) Uani 1 1 d G U . . .
H7 H -0.2875 0.6447 0.6848 0.143 Uiso 1 1 calc R U . . .
C8 C -0.4071(7) 0.6342(6) 0.7029(7) 0.099(6) Uani 1 1 d G . . . .
C9 C -0.4597(6) 0.5847(6) 0.7219(7) 0.082(5) Uani 1 1 d G . . . .
H9 H -0.5175 0.6016 0.7251 0.099 Uiso 1 1 calc R U . . .
C10 C -0.4287(7) 0.5111(6) 0.7361(7) 0.086(5) Uani 1 1 d G . . . .
H10 H -0.4648 0.4766 0.7493 0.103 Uiso 1 1 calc R U . . .
C11 C -0.3456(13) 0.3526(11) 0.7425(11) 0.100(6) Uani 1 1 d . U . . .
H11 H -0.3985 0.3635 0.7338 0.120 Uiso 1 1 calc R U . . .
C12 C -0.3064(14) 0.2816(13) 0.7539(12) 0.112(6) Uani 1 1 d . U . . .
C16 C 0.0330(9) 0.2918(9) 0.8139(8) 0.075(4) Uani 1 1 d . . . . .
H161 H 0.0839 0.2731 0.8286 0.112 Uiso 1 1 calc R U . . .
H162 H -0.0099 0.3198 0.8489 0.112 Uiso 1 1 calc R U . . .
H163 H 0.0457 0.3242 0.7694 0.112 Uiso 1 1 calc R U . . .
C17 C -0.5211(10) 0.7328(10) 0.6865(9) 0.096(6) Uani 1 1 d . . . . .
H171 H -0.5331 0.7861 0.6711 0.144 Uiso 1 1 calc R U . . .
H172 H -0.5594 0.7213 0.7327 0.144 Uiso 1 1 calc R U . . .
H173 H -0.5288 0.7063 0.6536 0.144 Uiso 1 1 calc R U . . .
C18 C -0.1453(17) 0.0671(15) 0.7536(15) 0.063(7) Uiso 0.5 1 d . . P O 1
H181 H -0.1598 0.0380 0.7266 0.094 Uiso 0.5 1 calc R U P O 1
H182 H -0.1479 0.0400 0.8002 0.094 Uiso 0.5 1 calc R U P O 1
H183 H -0.0884 0.0760 0.7303 0.094 Uiso 0.5 1 calc R U P O 1
C18' C -0.219(2) 0.167(2) 0.680(2) 0.097(11) Uiso 0.5 1 d . . P O 2
H184 H -0.2394 0.1303 0.6664 0.146 Uiso 0.5 1 calc R U P O 2
H185 H -0.2603 0.2132 0.6832 0.146 Uiso 0.5 1 calc R U P O 2
H186 H -0.1660 0.1759 0.6460 0.146 Uiso 0.5 1 calc R U P O 2
O1A O 0.2858(5) 0.2762(5) 0.7101(5) 0.057(2) Uani 1 1 d . . . . .
C11A C 0.2264(7) 0.2914(6) 0.6784(6) 0.046(3) Uani 1 1 d . . . . .
C12A C 0.1980(7) 0.2369(6) 0.6601(6) 0.049(3) Uani 1 1 d . . . . .
C13A C 0.1358(10) 0.2575(7) 0.6318(9) 0.076(4) Uani 1 1 d . . . . .
H13A H 0.1151 0.2204 0.6214 0.091 Uiso 1 1 calc R U . . .
C14A C 0.0986(12) 0.3321(8) 0.6162(10) 0.087(5) Uani 1 1 d . . . . .
C15A C 0.1304(11) 0.3851(7) 0.6354(8) 0.077(5) Uani 1 1 d . . . . .
H15A H 0.1061 0.4360 0.6274 0.092 Uiso 1 1 calc R U . . .
C16A C 0.1918(8) 0.3657(7) 0.6635(6) 0.051(3) Uani 1 1 d . . . . .
S1A S 0.0228(4) 0.3571(2) 0.5716(3) 0.1109(18) Uani 1 1 d D . . . .
O11A O 0.0145(18) 0.2936(11) 0.5524(12) 0.113(4) Uiso 0.5 1 d D . P A 1
O12A O 0.0480(18) 0.4096(10) 0.5144(10) 0.113(4) Uiso 0.5 1 d D . P A 1
O13A O -0.0457(14) 0.3858(12) 0.6229(11) 0.113(4) Uiso 0.5 1 d D . P A 1
O14A O 0.0366(18) 0.3021(11) 0.5311(11) 0.113(4) Uiso 0.5 1 d D . P A 2
O15A O 0.0300(18) 0.4261(8) 0.5329(11) 0.113(4) Uiso 0.5 1 d D . P A 2
O16A O -0.0465(14) 0.3574(12) 0.6286(11) 0.113(4) Uiso 0.5 1 d D . P A 2
C1A C 0.2406(7) 0.1554(6) 0.6685(7) 0.053(3) Uani 1 1 d . . . . .
H1AA H 0.2734 0.1417 0.6220 0.064 Uiso 1 1 calc R U . . .
H1AB H 0.2804 0.1490 0.6957 0.064 Uiso 1 1 calc R U . . .
O2A O 0.1758(5) 0.1314(4) 0.8111(5) 0.055(2) Uani 1 1 d . . . . .
C21A C 0.1522(7) 0.0919(6) 0.7751(7) 0.051(3) Uani 1 1 d . . . . .
C22A C 0.1037(7) 0.0378(6) 0.8094(7) 0.054(3) Uani 1 1 d . . . . .
C23A C 0.0810(9) 0.0020(6) 0.7713(8) 0.065(4) Uani 1 1 d . . . . .
H23A H 0.0457 -0.0325 0.7944 0.078 Uiso 1 1 calc R U . . .
C24A C 0.1070(8) 0.0133(6) 0.6989(8) 0.060(3) Uani 1 1 d . . . . .
C25A C 0.1576(8) 0.0646(6) 0.6660(7) 0.055(3) Uani 1 1 d . . . . .
H25A H 0.1761 0.0729 0.6167 0.066 Uiso 1 1 calc R U . . .
C26A C 0.1819(8) 0.1039(6) 0.7031(7) 0.052(3) Uani 1 1 d . . . . .
S2A S 0.0774(3) -0.0335(2) 0.6486(3) 0.0880(13) Uani 1 1 d D . . . .
O21A O 0.0492(14) -0.0970(9) 0.6881(12) 0.116(4) Uiso 0.5 1 d D . P P 1
O22A O 0.1479(12) -0.0523(13) 0.5910(10) 0.116(4) Uiso 0.5 1 d D . P P 1
O23A O 0.0137(11) 0.0171(12) 0.6243(12) 0.116(4) Uiso 0.5 1 d D . P P 1
O24A O 0.0083(11) -0.0622(12) 0.6956(11) 0.116(4) Uiso 0.5 1 d D . P P 2
O25A O 0.0540(14) 0.0167(12) 0.5944(10) 0.116(4) Uiso 0.5 1 d D . P P 2
O26A O 0.1451(12) -0.0898(11) 0.6244(12) 0.116(4) Uiso 0.5 1 d D . P P 2
C2A C 0.0800(8) 0.0197(7) 0.8880(6) 0.057(3) Uani 1 1 d . . . . .
H2AA H 0.1257 0.0261 0.9041 0.069 Uiso 1 1 calc R U . . .
H2AB H 0.0751 -0.0328 0.9011 0.069 Uiso 1 1 calc R U . . .
O3A O 0.0718(5) 0.1411(5) 0.9521(5) 0.065(2) Uani 1 1 d . . . . .
C31A C -0.0043(7) 0.1250(6) 0.9583(6) 0.053(3) Uani 1 1 d . . . . .
C32A C -0.0779(7) 0.1641(6) 0.9973(6) 0.052(3) Uani 1 1 d . . . . .
C33A C -0.1508(9) 0.1452(8) 0.9985(7) 0.065(4) Uani 1 1 d . . . . .
H33A H -0.2027 0.1726 1.0228 0.078 Uiso 1 1 calc R U . . .
C34A C -0.1521(9) 0.0900(9) 0.9670(7) 0.070(4) Uani 1 1 d . . . . .
C35A C -0.0770(9) 0.0511(8) 0.9301(7) 0.066(4) Uani 1 1 d . . . . .
H35A H -0.0771 0.0122 0.9073 0.079 Uiso 1 1 calc R U . . .
C36A C -0.0029(8) 0.0676(7) 0.9261(6) 0.057(3) Uani 1 1 d . . . . .
S3A S -0.2484(3) 0.0671(3) 0.9728(2) 0.0888(13) Uani 1 1 d D . . . .
O31A O -0.2870(18) 0.1271(11) 0.9354(12) 0.145(12) Uiso 0.5 1 d D . P O 1
O32A O -0.2926(15) 0.0586(13) 1.0424(7) 0.110(8) Uiso 0.5 1 d D . P O 1
O33A O -0.231(2) 0.0030(10) 0.9439(12) 0.146(12) Uiso 0.5 1 d D . P O 1
O34A O -0.3123(11) 0.1093(9) 1.0178(8) 0.081(6) Uiso 0.5 1 d D . P O 2
O35A O -0.2389(14) -0.0072(7) 0.9963(9) 0.093(7) Uiso 0.5 1 d D . P O 2
O36A O -0.2551(15) 0.0839(11) 0.9057(7) 0.103(8) Uiso 0.5 1 d D . P O 2
C3A C -0.0805(8) 0.2195(7) 1.0412(6) 0.062(3) Uani 1 1 d . . . . .
H3AA H -0.0346 0.2007 1.0632 0.074 Uiso 1 1 calc R U . . .
H3AB H -0.1341 0.2232 1.0789 0.074 Uiso 1 1 calc R U . . .
O4A O 0.0695(6) 0.2703(5) 0.9960(5) 0.066(2) Uani 1 1 d . . . . .
C41A C 0.0033(9) 0.3196(6) 0.9846(6) 0.055(3) Uani 1 1 d . . . . .
C42A C 0.0084(9) 0.3946(7) 0.9539(6) 0.062(4) Uani 1 1 d . . . . .
C43A C -0.0630(10) 0.4395(7) 0.9403(7) 0.069(4) Uani 1 1 d . . . . .
H43A H -0.0609 0.4890 0.9191 0.083 Uiso 1 1 calc R U . . .
C44A C -0.1378(10) 0.4152(8) 0.9566(7) 0.071(4) Uani 1 1 d . . . . .
C45A C -0.1417(9) 0.3435(7) 0.9881(7) 0.067(4) Uani 1 1 d . . . . .
H45A H -0.1928 0.3267 1.0000 0.080 Uiso 1 1 calc R U . . .
C46A C -0.0723(8) 0.2960(6) 1.0026(6) 0.052(3) Uani 1 1 d . . . . .
S4A S -0.2241(3) 0.4762(2) 0.9372(2) 0.0960(16) Uani 1 1 d D . . . .
O41A O -0.2965(13) 0.4484(14) 0.9786(11) 0.113(4) Uiso 0.5 1 d D . P Q 1
O42A O -0.2118(17) 0.4769(14) 0.8654(6) 0.113(4) Uiso 0.5 1 d D . P Q 1
O43A O -0.2245(17) 0.5458(10) 0.9523(11) 0.113(4) Uiso 0.5 1 d D . P Q 1
O44A O -0.2909(13) 0.4388(14) 0.9524(11) 0.113(4) Uiso 0.5 1 d D . P Q 2
O45A O -0.1948(17) 0.5024(14) 0.8659(6) 0.113(4) Uiso 0.5 1 d D . P Q 2
O46A O -0.2436(17) 0.5322(11) 0.9792(11) 0.113(4) Uiso 0.5 1 d D . P Q 2
C4A C 0.0894(9) 0.4236(7) 0.9344(7) 0.065(4) Uani 1 1 d . . . . .
H4AA H 0.0842 0.4561 0.9683 0.078 Uiso 1 1 calc R U . . .
H4AB H 0.1361 0.3814 0.9377 0.078 Uiso 1 1 calc R U . . .
O5A O 0.1899(6) 0.3545(4) 0.8218(5) 0.063(2) Uani 1 1 d . . . . .
C51A C 0.1572(9) 0.4283(7) 0.8088(7) 0.062(4) Uani 1 1 d . . . . .
C52A C 0.1730(8) 0.4648(6) 0.7390(7) 0.057(3) Uani 1 1 d . . . . .
C53A C 0.1374(8) 0.5388(7) 0.7269(7) 0.057(3) Uani 1 1 d . . . . .
H53A H 0.1446 0.5635 0.6808 0.068 Uiso 1 1 calc R U . . .
C54A C 0.0913(8) 0.5764(7) 0.7825(7) 0.058(3) Uani 1 1 d . . . . .
C55A C 0.0785(9) 0.5389(7) 0.8504(7) 0.065(4) Uani 1 1 d . . . . .
H55A H 0.0473 0.5654 0.8883 0.078 Uiso 1 1 calc R U . . .
C56A C 0.1097(9) 0.4654(7) 0.8635(7) 0.062(3) Uani 1 1 d . . . . .
S5A S 0.0462(2) 0.67043(18) 0.76944(19) 0.0682(9) Uani 1 1 d D . . . .
O51A O 0.0833(13) 0.6961(14) 0.6989(6) 0.118(9) Uiso 0.5 1 d D . P R 1
O52A O 0.0653(12) 0.7070(12) 0.8144(9) 0.093(7) Uiso 0.5 1 d D . P R 1
O53A O -0.0412(7) 0.6758(13) 0.7845(10) 0.098(7) Uiso 0.5 1 d D . P B 1
O54A O 0.0138(9) 0.6939(10) 0.8361(6) 0.065(5) Uiso 0.5 1 d D . P R 2
O55A O -0.0184(9) 0.6774(12) 0.7387(8) 0.084(6) Uiso 0.5 1 d D . P R 2
O56A O 0.1114(8) 0.7062(9) 0.7256(7) 0.062(4) Uiso 0.5 1 d D . P R 2
C5A C 0.2284(9) 0.4239(7) 0.6786(7) 0.060(3) Uani 1 1 d . . . . .
H5AA H 0.2823 0.3996 0.6882 0.072 Uiso 1 1 calc R U . . .
H5AB H 0.2406 0.4605 0.6364 0.072 Uiso 1 1 calc R U . . .
O1B O -0.7969(5) 0.7778(4) 0.7804(5) 0.057(2) Uani 1 1 d . . . . .
C11B C -0.7401(8) 0.7525(6) 0.8135(6) 0.051(3) Uani 1 1 d . . . . .
C12B C -0.7047(8) 0.8034(6) 0.8315(6) 0.055(3) Uani 1 1 d . . . . .
C13B C -0.6454(8) 0.7829(6) 0.8613(6) 0.054(3) Uani 1 1 d . . . . .
H13B H -0.6224 0.8191 0.8708 0.064 Uiso 1 1 calc R U . . .
C14B C -0.6151(8) 0.7084(7) 0.8796(7) 0.058(3) Uani 1 1 d . . . . .
C15B C -0.6490(9) 0.6560(7) 0.8657(6) 0.056(3) Uani 1 1 d . . . . .
H15B H -0.6279 0.6051 0.8780 0.067 Uiso 1 1 calc R U . . .
C16B C -0.7102(7) 0.6751(6) 0.8356(6) 0.045(3) Uani 1 1 d . . . . .
S1B S -0.5307(3) 0.6811(2) 0.9171(2) 0.0796(11) Uani 1 1 d D . . . .
O11B O -0.5366(8) 0.6077(5) 0.9502(5) 0.102(4) Uani 1 1 d D . . . .
O12B O -0.4551(6) 0.6819(7) 0.8611(6) 0.111(4) Uani 1 1 d D . . . .
O13B O -0.5411(8) 0.7305(6) 0.9634(6) 0.118(5) Uani 1 1 d D . . . .
C1B C -0.7430(8) 0.8859(6) 0.8176(7) 0.057(3) Uani 1 1 d . . . . .
H1BA H -0.7970 0.8906 0.8082 0.069 Uiso 1 1 calc R U . . .
H1BB H -0.7550 0.9084 0.8601 0.069 Uiso 1 1 calc R U . . .
O2B O -0.6972(5) 0.8649(4) 0.6725(5) 0.058(2) Uani 1 1 d . . . . .
C21B C -0.6685(7) 0.9172(6) 0.6910(7) 0.051(3) Uani 1 1 d . . . . .
C22B C -0.6194(8) 0.9588(6) 0.6360(6) 0.051(3) Uani 1 1 d . . . . .
C23B C -0.5887(8) 1.0121(6) 0.6512(7) 0.055(3) Uani 1 1 d . . . . .
H23B H -0.5560 1.0418 0.6147 0.066 Uiso 1 1 calc R U . . .
C24B C -0.6051(8) 1.0223(6) 0.7181(7) 0.056(3) Uani 1 1 d . . . . .
C25B C -0.6551(7) 0.9821(6) 0.7723(7) 0.053(3) Uani 1 1 d . . . . .
H25B H -0.6666 0.9903 0.8188 0.063 Uiso 1 1 calc R U . . .
C26B C -0.6882(7) 0.9292(6) 0.7577(7) 0.049(3) Uani 1 1 d . . . . .
S2B S -0.5606(2) 1.0879(2) 0.7375(2) 0.0727(10) Uani 1 1 d D . . . .
O21B O -0.5087(10) 1.1188(11) 0.6745(8) 0.095(7) Uiso 0.5 1 d D . P S 1
O22B O -0.6301(9) 1.1431(8) 0.7662(8) 0.070(5) Uiso 0.5 1 d D . P S 1
O23B O -0.5157(11) 1.0541(12) 0.7859(8) 0.108(8) Uiso 0.5 1 d D . P S 1
O24B O -0.5880(12) 1.0891(11) 0.8098(6) 0.096(7) Uiso 0.5 1 d D . P S 2
O25B O -0.4732(8) 1.0581(11) 0.7148(9) 0.094(7) Uiso 0.5 1 d D . P S 2
O26B O -0.5815(10) 1.1570(7) 0.6994(8) 0.072(5) Uiso 0.5 1 d D . P S 2
C2B C -0.5966(8) 0.9417(7) 0.5634(7) 0.058(3) Uani 1 1 d . . . . .
H2BA H -0.5890 0.9876 0.5305 0.070 Uiso 1 1 calc R U . . .
H2BB H -0.6435 0.9244 0.5579 0.070 Uiso 1 1 calc R U . . .
O3B O -0.5804(7) 0.8120(6) 0.4990(5) 0.081(3) Uani 1 1 d . . . . .
C31B C -0.5136(9) 0.8233(8) 0.5137(6) 0.062(4) Uani 1 1 d . . . . .
C32B C -0.4386(9) 0.7709(7) 0.4956(6) 0.059(3) Uani 1 1 d . . . . .
C33B C -0.3699(10) 0.7788(8) 0.5120(7) 0.068(4) Uani 1 1 d . . . . .
H33B H -0.3189 0.7438 0.5006 0.082 Uiso 1 1 calc R U . . .
C34B C -0.3744(9) 0.8368(8) 0.5447(7) 0.062(3) Uani 1 1 d . . . . .
C35B C -0.4460(8) 0.8869(7) 0.5616(6) 0.056(3) Uani 1 1 d . . . . .
H35B H -0.4480 0.9256 0.5854 0.067 Uiso 1 1 calc R U . . .
C36B C -0.5175(9) 0.8837(7) 0.5449(6) 0.060(3) Uani 1 1 d . . . . .
S3B S -0.2867(3) 0.8476(3) 0.5658(2) 0.0846(12) Uani 1 1 d D . . . .
O31B O -0.3115(13) 0.9102(8) 0.6000(8) 0.116(3) Uiso 0.6667 1 d D . P T 1
O32B O -0.2626(12) 0.7832(8) 0.6092(8) 0.116(3) Uiso 0.6667 1 d D . P T 1
O33B O -0.2222(11) 0.8567(9) 0.5033(8) 0.116(3) Uiso 0.6667 1 d D . P T 1
O34B O -0.314(2) 0.8549(18) 0.6367(8) 0.116(3) Uiso 0.3333 1 d D . P T 2
O35B O -0.2228(18) 0.7849(13) 0.5519(16) 0.116(3) Uiso 0.3333 1 d D . P T 2
O36B O -0.263(2) 0.9119(11) 0.5238(15) 0.116(3) Uiso 0.3333 1 d D . P T 2
C3B C -0.4335(10) 0.7094(8) 0.4595(7) 0.073(4) Uani 1 1 d . . . . .
H3BA H -0.3818 0.7064 0.4199 0.087 Uiso 1 1 calc R U . . .
H3BB H -0.4816 0.7216 0.4401 0.087 Uiso 1 1 calc R U . . .
O4B O -0.5845(6) 0.6564(5) 0.5452(5) 0.066(2) Uani 1 1 d . . . . .
C41B C -0.5065(9) 0.6095(7) 0.5399(6) 0.059(3) Uani 1 1 d . . . . .
C42B C -0.5077(9) 0.5361(7) 0.5752(6) 0.058(3) Uani 1 1 d . . . . .
C43B C -0.4322(10) 0.4929(8) 0.5721(7) 0.071(4) Uani 1 1 d . . . . .
H43B H -0.4301 0.4436 0.5951 0.085 Uiso 1 1 calc R U . . .
C44B C -0.3606(9) 0.5147(9) 0.5390(8) 0.072(4) Uani 1 1 d . . . . .
C45B C -0.3602(10) 0.5869(9) 0.5019(8) 0.073(4) Uani 1 1 d . . . . .
H45B H -0.3086 0.6020 0.4768 0.087 Uiso 1 1 calc R U . . .
C46B C -0.4333(9) 0.6340(7) 0.5024(6) 0.061(3) Uani 1 1 d . . . . .
S4B S -0.2624(3) 0.4531(3) 0.5321(3) 0.0990(15) Uani 1 1 d D . . . .
O41B O -0.2744(15) 0.3953(9) 0.5852(8) 0.096(3) Uiso 0.5 1 d D . P U 1
O42B O -0.2379(14) 0.4316(12) 0.4671(7) 0.096(3) Uiso 0.5 1 d D . P U 1
O43B O -0.2091(13) 0.4936(11) 0.5382(10) 0.096(3) Uiso 0.5 1 d D . P U 1
O44B O -0.2884(15) 0.3858(9) 0.5605(9) 0.096(3) Uiso 0.5 1 d D . P U 2
O45B O -0.2125(13) 0.4520(12) 0.4652(6) 0.096(3) Uiso 0.5 1 d D . P U 2
O46B O -0.2319(11) 0.4760(12) 0.5753(8) 0.096(3) Uiso 0.5 1 d D . P U 2
C4B C -0.5877(9) 0.5084(7) 0.6101(7) 0.063(3) Uani 1 1 d . . . . .
H4BA H -0.6329 0.5424 0.5927 0.076 Uiso 1 1 calc R U . . .
H4BB H -0.5810 0.4594 0.5967 0.076 Uiso 1 1 calc R U . . .
O5B O -0.6833(5) 0.6296(4) 0.6861(4) 0.053(2) Uani 1 1 d . . . . .
C51B C -0.6639(7) 0.5610(6) 0.7212(7) 0.051(3) Uani 1 1 d . . . . .
C52B C -0.6962(7) 0.5536(6) 0.7938(7) 0.054(3) Uani 1 1 d . . . . .
C53B C -0.6750(8) 0.4863(6) 0.8324(7) 0.057(3) Uani 1 1 d . . . . .
H53B H -0.6941 0.4801 0.8817 0.068 Uiso 1 1 calc R U . . .
C54B C -0.6252(9) 0.4283(7) 0.7971(8) 0.062(4) Uani 1 1 d . . . . .
C55B C -0.5955(8) 0.4357(6) 0.7273(8) 0.061(3) Uani 1 1 d . . . . .
H55B H -0.5610 0.3945 0.7054 0.073 Uiso 1 1 calc R U . . .
C56B C -0.6145(8) 0.5017(7) 0.6877(7) 0.055(3) Uani 1 1 d . . . . .
S5B S -0.5951(3) 0.34432(18) 0.8516(3) 0.0868(13) Uani 1 1 d D . . . .
O51B O -0.6515(11) 0.3503(13) 0.9216(7) 0.096(3) Uiso 0.5 1 d D . P V 1
O52B O -0.6050(12) 0.2841(10) 0.8256(11) 0.096(3) Uiso 0.5 1 d D . P V 1
O53B O -0.5111(8) 0.3410(13) 0.8511(11) 0.096(3) Uiso 0.5 1 d D . P V 1
O54B O -0.6719(9) 0.3333(13) 0.9038(9) 0.096(3) Uiso 0.5 1 d D . P V 2
O55B O -0.5645(11) 0.2891(11) 0.8065(10) 0.096(3) Uiso 0.5 1 d D . P V 2
O56B O -0.5333(10) 0.3509(13) 0.8816(10) 0.096(3) Uiso 0.5 1 d D . P V 2
C5B C -0.7525(8) 0.6173(7) 0.8293(7) 0.056(3) Uani 1 1 d . . . . .
H5BA H -0.7837 0.5976 0.8766 0.067 Uiso 1 1 calc R U . . .
H5BB H -0.7941 0.6414 0.8038 0.067 Uiso 1 1 calc R U . . .

loop_
_atom_site_aniso_label
_atom_site_aniso_U_11
_atom_site_aniso_U_22
_atom_site_aniso_U_33
_atom_site_aniso_U_23
_atom_site_aniso_U_13
_atom_site_aniso_U_12
Yb1 0.0754(10) 0.0636(9) 0.0807(11) -0.0118(8) -0.0119(8) -0.0179(8)
Yb2 0.0790(11) 0.0597(9) 0.0652(11) -0.0047(7) -0.0218(8) 0.0031(7)
Yb3 0.0870(10) 0.0967(10) 0.1079(12) -0.0351(9) -0.0386(8) 0.0151(8)
O10W 0.155(12) 0.125(11) 0.129(11) -0.013(9) -0.015(9) 0.014(9)
O11W 0.109(12) 0.124(13) 0.128(13) -0.049(11) -0.058(11) 0.012(10)
O12W 0.121(15) 0.096(13) 0.137(17) -0.071(13) -0.045(13) 0.004(11)
O13W 0.092(11) 0.116(13) 0.170(16) -0.032(12) -0.062(11) -0.013(10)
O14W 0.067(9) 0.139(13) 0.067(9) -0.005(9) -0.017(7) 0.015(9)
Yb4 0.0837(18) 0.0848(18) 0.0889(19) -0.0100(15) -0.0165(15) -0.0085(14)
Yb5 0.0894(19) 0.100(2) 0.093(2) -0.0167(16) -0.0062(15) -0.0492(16)
O31W 0.103(9) 0.063(7) 0.120(10) -0.015(6) -0.003(7) -0.017(6)
O32W 0.138(12) 0.086(9) 0.178(15) -0.002(9) -0.080(11) -0.035(8)
Cl1 0.078(3) 0.064(3) 0.064(3) -0.022(2) -0.012(3) -0.025(3)
Cl2 0.031(4) 0.058(5) 0.131(8) 0.064(6) -0.049(5) -0.031(4)
O1 0.065(7) 0.088(8) 0.128(10) 0.011(7) -0.029(7) -0.008(6)
O2 0.118(8) 0.117(8) 0.161(9) 0.009(7) -0.055(7) -0.033(7)
O3 0.072(7) 0.086(8) 0.090(8) -0.005(6) -0.014(6) 0.002(6)
O4 0.096(7) 0.106(7) 0.129(8) 0.009(6) -0.032(6) -0.026(6)
O5 0.096(8) 0.095(8) 0.104(9) 0.002(7) -0.027(7) -0.042(7)
C1 0.053(8) 0.084(11) 0.065(9) -0.006(8) -0.006(7) -0.004(8)
C2 0.090(12) 0.087(12) 0.083(12) -0.002(9) -0.005(9) -0.018(10)
C3 0.053(9) 0.089(12) 0.092(12) 0.013(9) -0.016(8) -0.020(8)
C13 0.066(10) 0.080(11) 0.100(13) 0.022(10) -0.015(9) -0.018(9)
C14 0.074(11) 0.111(15) 0.081(12) 0.007(10) -0.011(9) -0.019(11)
C15 0.090(12) 0.066(10) 0.107(14) 0.002(9) -0.015(10) -0.015(9)
C4 0.080(12) 0.087(12) 0.107(14) 0.025(10) -0.027(10) -0.030(10)
C5 0.077(12) 0.095(13) 0.119(16) 0.035(11) -0.020(10) -0.029(10)
C6 0.098(9) 0.113(10) 0.134(11) -0.001(8) -0.035(8) -0.025(8)
C7 0.112(10) 0.107(10) 0.132(11) 0.002(8) -0.031(8) -0.029(8)
C8 0.076(11) 0.077(11) 0.146(18) 0.013(11) -0.053(11) -0.016(9)
C9 0.062(9) 0.095(12) 0.093(12) 0.016(9) -0.026(8) -0.041(9)
C10 0.068(10) 0.084(11) 0.108(13) 0.013(10) -0.039(9) -0.024(9)
C11 0.091(9) 0.096(9) 0.113(10) 0.004(7) -0.032(7) -0.031(7)
C12 0.099(9) 0.104(10) 0.132(10) 0.004(8) -0.038(8) -0.031(8)
C16 0.063(9) 0.077(10) 0.080(10) -0.020(8) 0.007(7) -0.034(8)
C17 0.073(10) 0.084(11) 0.077(11) 0.030(9) 0.010(8) 0.005(8)
O1A 0.055(5) 0.054(5) 0.064(5) -0.014(4) -0.007(4) -0.023(4)
C11A 0.041(6) 0.053(7) 0.037(6) -0.009(5) 0.010(5) -0.022(5)
C12A 0.045(7) 0.045(6) 0.046(7) 0.003(5) 0.001(5) -0.017(5)
C13A 0.088(11) 0.041(7) 0.102(12) -0.010(7) -0.022(9) -0.025(7)
C14A 0.104(13) 0.054(9) 0.105(13) 0.002(8) -0.042(11) -0.014(8)
C15A 0.100(12) 0.036(7) 0.080(10) 0.003(7) 0.000(9) -0.032(7)
C16A 0.059(8) 0.045(7) 0.040(6) -0.006(5) 0.002(6) -0.017(6)
S1A 0.135(4) 0.060(2) 0.151(5) -0.002(3) -0.074(4) -0.009(3)
C1A 0.043(6) 0.042(6) 0.065(8) -0.009(6) 0.003(6) -0.013(5)
O2A 0.047(5) 0.045(4) 0.066(5) -0.007(4) -0.005(4) -0.011(4)
C21A 0.043(6) 0.036(6) 0.060(8) -0.012(5) 0.001(6) 0.000(5)
C22A 0.047(7) 0.031(6) 0.065(8) -0.002(6) 0.002(6) -0.001(5)
C23A 0.064(8) 0.028(6) 0.080(10) 0.000(6) 0.004(7) -0.008(6)
C24A 0.047(7) 0.038(6) 0.089(10) -0.016(6) -0.009(7) -0.008(5)
C25A 0.061(8) 0.032(6) 0.057(8) -0.001(5) -0.004(6) -0.001(5)
C26A 0.052(7) 0.027(5) 0.062(8) -0.004(5) -0.001(6) -0.004(5)
S2A 0.094(3) 0.054(2) 0.120(4) -0.028(2) -0.022(3) -0.020(2)
C2A 0.055(7) 0.041(6) 0.054(7) 0.005(5) 0.001(6) -0.001(5)
O3A 0.047(5) 0.052(5) 0.075(6) 0.006(4) 0.001(4) -0.009(4)
C31A 0.048(7) 0.042(6) 0.047(7) 0.012(5) 0.001(5) -0.005(5)
C32A 0.045(7) 0.046(6) 0.041(6) 0.008(5) 0.009(5) -0.007(5)
C33A 0.056(8) 0.070(9) 0.049(8) 0.001(7) 0.001(6) -0.003(7)
C34A 0.056(8) 0.084(10) 0.058(8) -0.017(8) -0.004(7) 0.000(7)
C35A 0.065(9) 0.065(8) 0.054(8) -0.006(6) 0.001(7) -0.015(7)
C36A 0.051(7) 0.050(7) 0.043(7) 0.011(6) 0.007(5) -0.001(6)
S3A 0.065(2) 0.109(3) 0.089(3) -0.040(3) -0.001(2) -0.018(2)
C3A 0.058(8) 0.065(8) 0.042(7) 0.002(6) 0.011(6) -0.017(6)
O4A 0.066(6) 0.063(6) 0.056(5) 0.001(4) -0.010(4) -0.007(5)
C41A 0.071(8) 0.043(6) 0.033(6) -0.003(5) 0.006(6) -0.011(6)
C42A 0.081(9) 0.058(8) 0.038(7) -0.018(6) 0.002(6) -0.013(7)
C43A 0.097(11) 0.033(6) 0.048(8) -0.003(5) 0.004(7) 0.005(7)
C44A 0.080(10) 0.057(8) 0.044(7) -0.003(6) 0.014(7) -0.001(7)
C45A 0.065(8) 0.060(8) 0.047(7) -0.002(6) 0.012(6) -0.003(7)
C46A 0.063(8) 0.044(6) 0.034(6) -0.008(5) 0.003(5) -0.005(6)
S4A 0.078(3) 0.075(3) 0.081(3) 0.014(2) 0.011(2) 0.015(2)
C4A 0.080(9) 0.056(8) 0.054(8) -0.017(6) -0.002(7) -0.020(7)
O5A 0.077(6) 0.042(5) 0.061(5) -0.007(4) -0.004(5) -0.015(4)
C51A 0.069(8) 0.049(7) 0.057(8) -0.011(6) 0.010(7) -0.026(6)
C52A 0.066(8) 0.042(6) 0.055(8) -0.013(6) 0.010(6) -0.029(6)
C53A 0.069(8) 0.051(7) 0.051(7) 0.004(6) -0.007(6) -0.033(6)
C54A 0.065(8) 0.042(6) 0.057(8) -0.011(6) 0.006(6) -0.021(6)
C55A 0.070(9) 0.051(7) 0.065(9) -0.021(7) 0.008(7) -0.024(6)
C56A 0.081(9) 0.047(7) 0.056(8) -0.010(6) -0.005(7) -0.025(7)
S5A 0.073(2) 0.0490(18) 0.077(2) -0.0050(16) -0.0148(18) -0.0155(16)
C5A 0.076(9) 0.044(7) 0.051(7) -0.007(6) 0.009(6) -0.032(6)
O1B 0.041(4) 0.043(4) 0.078(6) 0.001(4) -0.007(4) -0.014(4)
C11B 0.049(7) 0.033(6) 0.050(7) -0.013(5) 0.027(6) -0.016(5)
C12B 0.053(7) 0.037(6) 0.048(7) -0.004(5) 0.020(6) -0.007(5)
C13B 0.061(8) 0.038(6) 0.053(7) -0.009(5) -0.002(6) -0.012(6)
C14B 0.058(8) 0.057(8) 0.049(7) -0.012(6) 0.002(6) -0.016(6)
C15B 0.071(8) 0.037(6) 0.046(7) -0.004(5) 0.002(6) -0.016(6)
C16B 0.049(7) 0.036(6) 0.036(6) -0.005(5) 0.008(5) -0.012(5)
S1B 0.088(3) 0.064(2) 0.090(3) -0.005(2) -0.036(2) -0.013(2)
O11B 0.118(10) 0.100(9) 0.078(8) 0.019(7) -0.039(7) -0.017(7)
O12B 0.069(7) 0.157(13) 0.099(9) -0.004(8) -0.030(7) -0.012(8)
O13B 0.112(10) 0.140(12) 0.122(11) -0.049(9) -0.065(9) 0.009(9)
C1B 0.047(7) 0.035(6) 0.065(8) -0.009(5) 0.016(6) -0.006(5)
O2B 0.066(5) 0.036(4) 0.068(6) -0.009(4) -0.009(4) -0.013(4)
C21B 0.041(6) 0.032(6) 0.067(8) -0.007(5) -0.006(6) 0.002(5)
C22B 0.060(7) 0.029(5) 0.056(7) -0.002(5) -0.011(6) -0.004(5)
C23B 0.052(7) 0.040(6) 0.063(8) 0.003(6) -0.005(6) -0.014(5)
C24B 0.051(7) 0.041(6) 0.068(9) -0.007(6) -0.012(6) -0.004(5)
C25B 0.049(7) 0.038(6) 0.059(8) -0.010(5) 0.000(6) -0.006(5)
C26B 0.043(6) 0.029(5) 0.066(8) -0.008(5) -0.006(6) -0.001(5)
S2B 0.070(2) 0.066(2) 0.087(3) -0.0126(19) -0.0143(19) -0.0326(18)
C2B 0.061(8) 0.047(7) 0.066(8) 0.008(6) -0.021(7) -0.020(6)
O3B 0.078(7) 0.104(8) 0.066(6) -0.028(6) 0.004(5) -0.050(6)
C31B 0.078(9) 0.066(8) 0.037(7) 0.004(6) 0.006(6) -0.042(8)
C32B 0.063(8) 0.061(8) 0.044(7) -0.009(6) 0.010(6) -0.029(7)
C33B 0.070(9) 0.067(9) 0.048(8) -0.006(6) 0.010(7) -0.016(7)
C34B 0.065(8) 0.061(8) 0.046(7) -0.006(6) 0.005(6) -0.018(7)
C35B 0.068(8) 0.058(7) 0.045(7) -0.005(6) -0.005(6) -0.037(7)
C36B 0.081(9) 0.053(7) 0.034(6) 0.008(5) 0.005(6) -0.032(7)
S3B 0.065(2) 0.097(3) 0.088(3) -0.028(2) -0.004(2) -0.020(2)
C3B 0.091(11) 0.074(9) 0.044(7) -0.017(7) 0.013(7) -0.035(8)
O4B 0.078(6) 0.059(5) 0.061(6) -0.011(4) -0.012(5) -0.023(5)
C41B 0.071(9) 0.052(7) 0.048(7) -0.019(6) 0.007(6) -0.025(7)
C42B 0.067(8) 0.051(7) 0.046(7) -0.014(6) 0.003(6) -0.011(6)
C43B 0.081(10) 0.056(8) 0.053(8) -0.010(6) 0.016(7) -0.015(7)
C44B 0.054(8) 0.079(10) 0.071(9) -0.028(8) -0.002(7) 0.000(7)
C45B 0.068(9) 0.081(10) 0.067(9) -0.035(8) 0.011(7) -0.029(8)
C46B 0.084(10) 0.054(7) 0.042(7) -0.023(6) -0.002(6) -0.019(7)
S4B 0.067(2) 0.101(3) 0.110(4) -0.023(3) 0.000(2) -0.009(2)
C4B 0.066(8) 0.055(7) 0.064(9) -0.020(6) -0.001(7) -0.017(6)
O5B 0.057(5) 0.040(4) 0.052(5) 0.001(4) -0.005(4) -0.013(4)
C51B 0.044(6) 0.039(6) 0.066(8) -0.003(6) -0.007(6) -0.017(5)
C52B 0.049(7) 0.032(6) 0.071(9) -0.003(5) -0.004(6) -0.016(5)
C53B 0.055(7) 0.036(6) 0.072(9) -0.006(6) -0.006(6) -0.014(5)
C54B 0.069(8) 0.037(6) 0.081(10) -0.002(6) -0.017(7) -0.022(6)
C55B 0.059(8) 0.033(6) 0.086(10) -0.018(6) -0.011(7) -0.008(5)
C56B 0.049(7) 0.047(7) 0.069(8) -0.019(6) 0.000(6) -0.020(6)
S5B 0.097(3) 0.0343(16) 0.120(4) 0.0030(19) -0.029(3) -0.0105(17)
C5B 0.045(7) 0.044(6) 0.068(8) -0.011(6) 0.003(6) -0.014(5)

loop_
_atom_type_symbol
_atom_type_description
_atom_type_scat_dispersion_real
_atom_type_scat_dispersion_imag
_atom_type_scat_source
C C 0.0181 0.0091 'International Tables Vol C Tables 4.2.6.8 and 6.1.1.4'
H H 0.0000 0.0000 'International Tables Vol C Tables 4.2.6.8 and 6.1.1.4'
O O 0.0492 0.0322 'International Tables Vol C Tables 4.2.6.8 and 6.1.1.4'
S S 0.3331 0.5567 'International Tables Vol C Tables 4.2.6.8 and 6.1.1.4'
Yb Yb -7.2108 4.4329 'International Tables Vol C Tables 4.2.6.8 and 6.1.1.4'
Cl Cl 0.3639 0.7018 'International Tables Vol C Tables 4.2.6.8 and 6.1.1.4'

loop_
_geom_angle_atom_site_label_1
_geom_angle_atom_site_label_2
_geom_angle_atom_site_label_3
_geom_angle
_geom_angle_site_symmetry_1
_geom_angle_site_symmetry_3
O05W Yb1 O04W 118.9(11) . .
O05W Yb1 O03W 70.4(11) . .
O04W Yb1 O03W 78.1(8) . .
O05W Yb1 O2 130.9(10) . .
O04W Yb1 O2 78.1(7) . .
O03W Yb1 O2 69.2(8) . .
O05W Yb1 O01W 148.1(11) . .
O04W Yb1 O01W 75.6(8) . .
O03W Yb1 O01W 141.3(9) . .
O2 Yb1 O01W 77.9(7) . .
O05W Yb1 O36A 72.1(10) . .
O04W Yb1 O36A 143.8(7) . .
O03W Yb1 O36A 134.8(8) . .
O2 Yb1 O36A 122.8(7) . .
O01W Yb1 O36A 80.4(7) . .
O05W Yb1 O02W 74.0(11) . .
O04W Yb1 O02W 72.0(8) . .
O03W Yb1 O02W 112.7(9) . .
O2 Yb1 O02W 148.6(7) . .
O01W Yb1 O02W 85.5(8) . .
O36A Yb1 O02W 79.5(8) . .
O05W Yb1 O5 78.0(10) . .
O04W Yb1 O5 141.4(6) . .
O03W Yb1 O5 75.9(7) . .
O2 Yb1 O5 66.2(5) . .
O01W Yb1 O5 109.1(7) . .
O36A Yb1 O5 72.4(6) . .
O02W Yb1 O5 145.2(6) . .
O05W Yb1 O31A 94.6(10) . .
O04W Yb1 O31A 125.0(8) . .
O03W Yb1 O31A 156.9(9) . .
O2 Yb1 O31A 113.0(7) . .
O01W Yb1 O31A 56.7(7) . .
O02W Yb1 O31A 78.0(8) . .
O5 Yb1 O31A 84.0(7) . .
O06W Yb2 Yb2 132.4(14) 2_467 2_467
O06W Yb2 O07W 134.0(15) 2_467 .
Yb2 Yb2 O07W 72.2(6) 2_467 .
O06W Yb2 O11B 132.1(14) 2_467 2_467
Yb2 Yb2 O11B 77.8(3) 2_467 2_467
O07W Yb2 O11B 85.3(7) . 2_467
O06W Yb2 O07W 82.7(15) 2_467 2_467
Yb2 Yb2 O07W 61.4(5) 2_467 2_467
O07W Yb2 O07W 133.6(4) . 2_467
O11B Yb2 O07W 85.1(7) 2_467 2_467
O06W Yb2 O09W 117.8(16) 2_467 2_467
Yb2 Yb2 O09W 82.9(7) 2_467 2_467
O07W Yb2 O09W 16.2(8) . 2_467
O11B Yb2 O09W 99.5(8) 2_467 2_467
O07W Yb2 O09W 142.3(9) 2_467 2_467
O06W Yb2 O08W 29.1(15) 2_467 .
Yb2 Yb2 O08W 131.2(5) 2_467 .
O07W Yb2 O08W 105.0(8) . .
O11B Yb2 O08W 150.8(6) 2_467 .
O07W Yb2 O08W 105.2(8) 2_467 .
O09W Yb2 O08W 88.8(9) 2_467 .
O06W Yb2 O11B 84.3(14) 2_467 .
Yb2 Yb2 O11B 58.0(3) 2_467 .
O07W Yb2 O11B 81.6(6) . .
O11B Yb2 O11B 135.7(2) 2_467 .
O07W Yb2 O11B 74.5(6) 2_467 .
O09W Yb2 O11B 76.6(7) 2_467 .
O08W Yb2 O11B 73.3(6) . .
O06W Yb2 O06W 148.5(10) 2_467 .
Yb2 Yb2 O06W 16.0(5) 2_467 .
O07W Yb2 O06W 61.6(8) . .
O11B Yb2 O06W 66.3(6) 2_467 .
O07W Yb2 O06W 73.0(7) 2_467 .
O09W Yb2 O06W 74.8(9) 2_467 .
O08W Yb2 O06W 142.5(7) . .
O11B Yb2 O06W 70.2(6) . .
O06W Yb2 O44A 78.2(14) 2_467 .
Yb2 Yb2 O44A 148.6(5) 2_467 .
O07W Yb2 O44A 80.3(7) . .
O11B Yb2 O44A 85.1(6) 2_467 .
O07W Yb2 O44A 143.5(7) 2_467 .
O09W Yb2 O44A 74.1(8) 2_467 .
O08W Yb2 O44A 70.2(7) . .
O11B Yb2 O44A 133.1(6) . .
O06W Yb2 O44A 133.0(7) . .
O06W Yb2 O41A 89.6(14) 2_467 .
Yb2 Yb2 O41A 136.1(5) 2_467 .
O07W Yb2 O41A 68.0(7) . .
O11B Yb2 O41A 81.3(6) 2_467 .
O07W Yb2 O41A 153.3(7) 2_467 .
O09W Yb2 O41A 63.2(8) 2_467 .
O08W Yb2 O41A 77.7(7) . .
O11B Yb2 O41A 130.3(6) . .
O06W Yb2 O41A 120.9(7) . .
O06W Yb2 O09W 92.1(15) 2_467 .
Yb2 Yb2 O09W 57.5(6) 2_467 .
O07W Yb2 O09W 128.3(8) . .
O11B Yb2 O09W 74.0(7) 2_467 .
O07W Yb2 O09W 11.4(8) 2_467 .
O09W Yb2 O09W 140.4(5) 2_467 .
O08W Yb2 O09W 116.2(8) . .
O11B Yb2 O09W 81.7(7) . .
O06W Yb2 O09W 66.7(8) . .
O44A Yb2 O09W 141.4(7) . .
O41A Yb2 O09W 147.9(8) . .
Yb2 O06W O08W 135(2) 2_467 2_467
Yb2 O06W Yb2 31.5(10) 2_467 .
O08W O06W Yb2 132.1(14) 2_467 .
O09W O07W Yb2 99(4) 2_467 .
O09W O07W Yb2 124(4) 2_467 2_467
Yb2 O07W Yb2 46.4(4) . 2_467
O06W O08W Yb2 16.3(9) 2_467 .
O07W O09W Yb2 65(3) 2_467 2_467
O07W O09W Yb2 44(3) 2_467 .
Yb2 O09W Yb2 39.6(5) 2_467 .
O15W Yb3 O13W 75.6(10) . .
O15W Yb3 O12W 83.8(10) . .
O13W Yb3 O12W 90.3(8) . .
O15W Yb3 O14W 144.6(9) . .
O13W Yb3 O14W 139.7(7) . .
O12W Yb3 O14W 92.1(7) . .
O15W Yb3 O11A 116.8(10) . .
O13W Yb3 O11A 77.2(9) . .
O12W Yb3 O11A 151.5(8) . .
O14W Yb3 O11A 81.9(8) . .
O15W Yb3 O10W 73.7(9) . .
O13W Yb3 O10W 116.5(8) . .
O12W Yb3 O10W 138.3(8) . .
O14W Yb3 O10W 86.9(6) . .
O11A Yb3 O10W 69.5(8) . .
O15W Yb3 O11W 77.2(10) . .
O13W Yb3 O11W 149.1(8) . .
O12W Yb3 O11W 72.2(7) . .
O14W Yb3 O11W 68.1(8) . .
O11A Yb3 O11W 129.2(8) . .
O10W Yb3 O11W 68.8(7) . .
O15W Yb3 O16W 140.6(12) . .
O13W Yb3 O16W 74.3(11) . .
O12W Yb3 O16W 71.5(11) . .
O14W Yb3 O16W 68.5(10) . .
O11A Yb3 O16W 80.4(11) . .
O10W Yb3 O16W 143.6(10) . .
O11W Yb3 O16W 121.0(11) . .
O21W O16W Yb3 161(3) 2_566 .
O19W Yb4 O18W 76.1(13) . .
O19W Yb4 O17W 146.8(13) . .
O18W Yb4 O17W 70.8(11) . .
O19W Yb4 O53A 73.2(12) . .
O18W Yb4 O53A 123.2(10) . .
O17W Yb4 O53A 123.4(9) . .
O19W Yb4 O23W 144.4(18) . .
O18W Yb4 O23W 138.3(17) . .
O17W Yb4 O23W 68.7(17) . .
O53A Yb4 O23W 88.0(16) . .
O19W Yb4 O21W 71.6(18) . .
O18W Yb4 O21W 126.2(17) . .
O17W Yb4 O21W 132.3(16) . .
O53A Yb4 O21W 86.6(16) . .
O23W Yb4 O21W 78(2) . .
O19W Yb4 O39W 93.1(13) . .
O18W Yb4 O39W 72.8(11) . .
O17W Yb4 O39W 74.4(10) . .
O53A Yb4 O39W 62.7(9) . .
O23W Yb4 O39W 104.8(17) . .
O21W Yb4 O39W 148.8(17) . .
O19W Yb4 O22W 102.1(14) . .
O18W Yb4 O22W 71.4(13) . .
O17W Yb4 O22W 70.5(12) . .
O53A Yb4 O22W 161.3(11) . .
O23W Yb4 O22W 86.1(18) . .
O21W Yb4 O22W 74.8(17) . .
O39W Yb4 O22W 136.0(12) . .
O16W O21W Yb4 137(4) 2_566 .
O26W Yb5 O27W 64.1(14) . .
O26W Yb5 O25W 84.5(13) . .
O27W Yb5 O25W 110.4(11) . .
O26W Yb5 O28W 111.6(15) . .
O27W Yb5 O28W 81.5(13) . .
O25W Yb5 O28W 53.8(13) . .
O26W Yb5 O29W 56.8(16) . .
O27W Yb5 O29W 47.8(14) . .
O25W Yb5 O29W 62.8(14) . .
O28W Yb5 O29W 56.3(16) . .
O26W Yb5 O30W 124.8(13) . .
O27W Yb5 O30W 73.6(11) . .
O25W Yb5 O30W 145.3(11) . .
O28W Yb5 O30W 94.6(13) . .
O29W Yb5 O30W 114.8(14) . .
O26W Yb5 O24W 134.9(12) . .
O27W Yb5 O24W 155.7(10) . .
O25W Yb5 O24W 88.9(9) . .
O28W Yb5 O24W 99.6(12) . .
O29W Yb5 O24W 149.9(13) . .
O30W Yb5 O24W 82.2(9) . .
O201 C201 C202 114.2(16) . .
C3 O1 C4 119.7(14) . .
C12 O2 Yb1 123.8(14) . .
C1 O3 C16 117.6(11) . .
C8 O4 C17 114.6(13) . .
C14 O5 C18 116.4(15) . .
C14 O5 C18' 101.3(16) . .
C14 O5 Yb1 114.2(9) . .
C18 O5 Yb1 113.0(13) . .
C18' O5 Yb1 102.1(15) . .
O3 C1 C2 125.0(9) . .
O3 C1 C15 115.2(9) . .
C2 C1 C15 119.7 . .
C1 C2 C3 120.0 . .
C1 C2 H2 120.0 . .
C3 C2 H2 120.0 . .
O1 C3 C13 123.6(10) . .
O1 C3 C2 115.9(9) . .
C13 C3 C2 120.3 . .
C14 C13 C3 119.7 . .
C14 C13 C12 127.7(12) . .
C3 C13 C12 112.3(12) . .
O5 C14 C13 116.8(9) . .
O5 C14 C15 123.2(9) . .
C13 C14 C15 120.0 . .
C1 C15 C14 120.3 . .
C1 C15 H15 119.9 . .
C14 C15 H15 119.9 . .
C11 C4 O1 121.4(17) . .
C11 C4 C5 126.7(17) . .
O1 C4 C5 111.8(15) . .
C10 C5 C6 120.4 . .
C10 C5 C4 119.5(10) . .
C6 C5 C4 120.0(10) . .
C7 C6 C5 119.8 . .
C7 C6 H6 120.1 . .
C5 C6 H6 120.1 . .
C6 C7 C8 119.7 . .
C6 C7 H7 120.1 . .
C8 C7 H7 120.1 . .
C7 C8 C9 120.5 . .
C7 C8 O4 116.3(9) . .
C9 C8 O4 123.2(9) . .
C10 C9 C8 119.8 . .
C10 C9 H9 120.1 . .
C8 C9 H9 120.1 . .
C9 C10 C5 119.8 . .
C9 C10 H10 120.1 . .
C5 C10 H10 120.1 . .
C4 C11 C12 120(2) . .
C4 C11 H11 119.9 . .
C12 C11 H11 119.9 . .
O2 C12 C11 119(2) . .
O2 C12 C13 118.9(18) . .
C11 C12 C13 121.9(19) . .
O3 C16 H161 109.5 . .
O3 C16 H162 109.5 . .
H161 C16 H162 109.5 . .
O3 C16 H163 109.5 . .
H161 C16 H163 109.5 . .
H162 C16 H163 109.5 . .
O4 C17 H171 109.5 . .
O4 C17 H172 109.5 . .
H171 C17 H172 109.5 . .
O4 C17 H173 109.5 . .
H171 C17 H173 109.5 . .
H172 C17 H173 109.5 . .
O5 C18 H181 109.5 . .
O5 C18 H182 109.5 . .
H181 C18 H182 109.5 . .
O5 C18 H183 109.5 . .
H181 C18 H183 109.5 . .
H182 C18 H183 109.5 . .
O5 C18' H184 109.5 . .
O5 C18' H185 109.5 . .
H184 C18' H185 109.5 . .
O5 C18' H186 109.5 . .
H184 C18' H186 109.5 . .
H185 C18' H186 109.5 . .
O1A C11A C16A 116.6(11) . .
O1A C11A C12A 123.3(11) . .
C16A C11A C12A 120.1(12) . .
C13A C12A C11A 118.7(12) . .
C13A C12A C1A 119.6(12) . .
C11A C12A C1A 121.6(11) . .
C12A C13A C14A 123.0(14) . .
C12A C13A H13A 118.5 . .
C14A C13A H13A 118.5 . .
C13A C14A C15A 115.8(16) . .
C13A C14A S1A 121.3(13) . .
C15A C14A S1A 122.7(12) . .
C16A C15A C14A 121.9(14) . .
C16A C15A H15A 119.1 . .
C14A C15A H15A 119.1 . .
C15A C16A C11A 120.4(12) . .
C15A C16A C5A 120.6(12) . .
C11A C16A C5A 119.1(13) . .
O16A S1A O15A 114.4(8) . .
O16A S1A O14A 114.5(8) . .
O15A S1A O14A 113.2(7) . .
O13A S1A O11A 113.6(8) . .
O13A S1A O12A 113.3(8) . .
O11A S1A O12A 112.3(8) . .
O16A S1A C14A 97.5(15) . .
O13A S1A C14A 99.9(15) . .
O15A S1A C14A 108.0(15) . .
O14A S1A C14A 107.6(15) . .
O11A S1A C14A 108.3(15) . .
O12A S1A C14A 108.6(15) . .
S1A O11A Yb3 147(2) . .
C26A C1A C12A 114.4(9) . .
C26A C1A H1AA 108.7 . .
C12A C1A H1AA 108.7 . .
C26A C1A H1AB 108.7 . .
C12A C1A H1AB 108.7 . .
H1AA C1A H1AB 107.6 . .
O2A C21A C26A 117.4(11) . .
O2A C21A C22A 121.3(12) . .
C26A C21A C22A 121.2(12) . .
C23A C22A C21A 118.5(12) . .
C23A C22A C2A 121.2(12) . .
C21A C22A C2A 120.3(13) . .
C22A C23A C24A 122.6(12) . .
C22A C23A H23A 118.7 . .
C24A C23A H23A 118.7 . .
C25A C24A C23A 118.0(13) . .
C25A C24A S2A 119.1(12) . .
C23A C24A S2A 122.9(10) . .
C26A C25A C24A 121.5(13) . .
C26A C25A H25A 119.2 . .
C24A C25A H25A 119.2 . .
C25A C26A C21A 117.9(11) . .
C25A C26A C1A 122.0(12) . .
C21A C26A C1A 120.0(12) . .
O26A S2A O25A 112.4(8) . .
O26A S2A O24A 111.7(8) . .
O25A S2A O24A 111.2(8) . .
O21A S2A O23A 111.7(8) . .
O21A S2A O22A 110.6(8) . .
O23A S2A O22A 109.2(8) . .
O26A S2A C24A 107.8(12) . .
O21A S2A C24A 110.7(13) . .
O25A S2A C24A 109.3(13) . .
O24A S2A C24A 103.9(13) . .
O23A S2A C24A 106.2(12) . .
O22A S2A C24A 108.3(12) . .
C22A C2A C36A 114.3(10) . .
C22A C2A H2AA 108.7 . .
C36A C2A H2AA 108.7 . .
C22A C2A H2AB 108.7 . .
C36A C2A H2AB 108.7 . .
H2AA C2A H2AB 107.6 . .
C36A C31A O3A 117.2(11) . .
C36A C31A C32A 122.3(12) . .
O3A C31A C32A 120.4(12) . .
C33A C32A C31A 115.9(13) . .
C33A C32A C3A 120.5(11) . .
C31A C32A C3A 123.4(12) . .
C34A C33A C32A 123.4(13) . .
C34A C33A H33A 118.3 . .
C32A C33A H33A 118.3 . .
C33A C34A C35A 118.7(15) . .
C33A C34A S3A 120.9(11) . .
C35A C34A S3A 120.3(13) . .
C36A C35A C34A 120.7(14) . .
C36A C35A H35A 119.6 . .
C34A C35A H35A 119.6 . .
C35A C36A C31A 118.7(12) . .
C35A C36A C2A 119.1(13) . .
C31A C36A C2A 122.1(12) . .
O35A S3A O34A 113.3(7) . .
O33A S3A O32A 112.3(8) . .
O33A S3A O31A 112.4(8) . .
O32A S3A O31A 112.3(8) . .
O35A S3A O36A 112.7(7) . .
O34A S3A O36A 112.0(7) . .
O35A S3A C34A 104.8(11) . .
O33A S3A C34A 108.2(15) . .
O34A S3A C34A 108.2(10) . .
O32A S3A C34A 106.8(12) . .
O31A S3A C34A 104.3(15) . .
O36A S3A C34A 105.1(12) . .
S3A O31A Yb1 125.7(16) . .
S3A O36A Yb1 146.2(14) . .
C32A C3A C46A 115.0(10) . .
C32A C3A H3AA 108.5 . .
C46A C3A H3AA 108.5 . .
C32A C3A H3AB 108.5 . .
C46A C3A H3AB 108.5 . .
H3AA C3A H3AB 107.5 . .
O4A C41A C46A 117.7(11) . .
O4A C41A C42A 122.2(13) . .
C46A C41A C42A 120.1(13) . .
C43A C42A C41A 117.0(14) . .
C43A C42A C4A 120.8(13) . .
C41A C42A C4A 122.1(13) . .
C42A C43A C44A 122.7(12) . .
C42A C43A H43A 118.7 . .
C44A C43A H43A 118.7 . .
C45A C44A C43A 119.0(14) . .
C45A C44A S4A 122.0(13) . .
C43A C44A S4A 119.0(11) . .
C46A C45A C44A 120.9(15) . .
C46A C45A H45A 119.6 . .
C44A C45A H45A 119.6 . .
C45A C46A C41A 120.2(12) . .
C45A C46A C3A 119.3(12) . .
C41A C46A C3A 120.5(12) . .
O45A S4A O46A 112.2(7) . .
O45A S4A O44A 112.6(7) . .
O46A S4A O44A 112.2(7) . .
O43A S4A O41A 112.2(7) . .
O43A S4A O42A 112.1(7) . .
O41A S4A O42A 111.5(7) . .
O45A S4A C44A 104.6(13) . .
O43A S4A C44A 107.3(14) . .
O46A S4A C44A 104.8(14) . .
O44A S4A C44A 109.8(14) . .
O41A S4A C44A 107.5(13) . .
O42A S4A C44A 105.9(13) . .
S4A O41A Yb2 130.6(16) . .
S4A O44A Yb2 132.2(16) . .
C56A C4A C42A 113.1(12) . .
C56A C4A H4AA 109.0 . .
C42A C4A H4AA 109.0 . .
C56A C4A H4AB 109.0 . .
C42A C4A H4AB 109.0 . .
H4AA C4A H4AB 107.8 . .
C56A C51A O5A 118.8(12) . .
C56A C51A C52A 121.3(12) . .
O5A C51A C52A 119.9(11) . .
C53A C52A C51A 118.9(11) . .
C53A C52A C5A 120.1(12) . .
C51A C52A C5A 121.0(11) . .
C54A C53A C52A 119.5(12) . .
C54A C53A H53A 120.2 . .
C52A C53A H53A 120.2 . .
C53A C54A C55A 119.9(12) . .
C53A C54A S5A 121.0(10) . .
C55A C54A S5A 119.2(9) . .
C56A C55A C54A 121.7(12) . .
C56A C55A H55A 119.1 . .
C54A C55A H55A 119.1 . .
C55A C56A C51A 118.6(13) . .
C55A C56A C4A 122.1(12) . .
C51A C56A C4A 119.2(12) . .
O56A S5A O55A 112.3(6) . .
O53A S5A O51A 112.0(7) . .
O56A S5A O54A 112.2(6) . .
O55A S5A O54A 111.5(6) . .
O53A S5A O52A 111.7(7) . .
O51A S5A O52A 111.2(7) . .
O56A S5A C54A 106.3(8) . .
O53A S5A C54A 107.4(11) . .
O55A S5A C54A 107.9(10) . .
O51A S5A C54A 106.1(12) . .
O54A S5A C54A 106.4(9) . .
O52A S5A C54A 108.1(11) . .
S5A O53A Yb4 164.3(15) . .
C52A C5A C16A 115.3(10) . .
C52A C5A H5AA 108.4 . .
C16A C5A H5AA 108.4 . .
C52A C5A H5AB 108.4 . .
C16A C5A H5AB 108.4 . .
H5AA C5A H5AB 107.5 . .
O1B C11B C12B 119.1(10) . .
O1B C11B C16B 125.3(11) . .
C12B C11B C16B 115.6(13) . .
C13B C12B C11B 123.0(11) . .
C13B C12B C1B 119.8(13) . .
C11B C12B C1B 117.1(13) . .
C12B C13B C14B 120.5(13) . .
C12B C13B H13B 119.8 . .
C14B C13B H13B 119.8 . .
C15B C14B C13B 119.4(13) . .
C15B C14B S1B 120.6(10) . .
C13B C14B S1B 120.0(11) . .
C16B C15B C14B 121.6(12) . .
C16B C15B H15B 119.2 . .
C14B C15B H15B 119.2 . .
C15B C16B C11B 119.7(11) . .
C15B C16B C5B 119.9(11) . .
C11B C16B C5B 120.2(12) . .
O13B S1B O11B 113.5(6) . .
O13B S1B O12B 112.2(6) . .
O11B S1B O12B 110.9(5) . .
O13B S1B C14B 108.9(7) . .
O11B S1B C14B 103.8(7) . .
O12B S1B C14B 107.0(7) . .
S1B O11B Yb2 161.1(8) . 2_467
S1B O11B Yb2 142.1(8) . .
Yb2 O11B Yb2 44.3(2) 2_467 .
C26B C1B C12B 114.5(9) . .
C26B C1B H1BA 108.6 . .
C12B C1B H1BA 108.6 . .
C26B C1B H1BB 108.6 . .
C12B C1B H1BB 108.6 . .
H1BA C1B H1BB 107.6 . .
C26B C21B O2B 122.5(11) . .
C26B C21B C22B 122.0(12) . .
O2B C21B C22B 115.4(11) . .
C23B C22B C21B 118.1(12) . .
C23B C22B C2B 121.7(11) . .
C21B C22B C2B 120.1(11) . .
C24B C23B C22B 120.3(12) . .
C24B C23B H23B 119.9 . .
C22B C23B H23B 119.9 . .
C23B C24B C25B 121.6(12) . .
C23B C24B S2B 119.9(10) . .
C25B C24B S2B 118.5(11) . .
C24B C25B C26B 118.8(12) . .
C24B C25B H25B 120.6 . .
C26B C25B H25B 120.6 . .
C21B C26B C25B 119.1(11) . .
C21B C26B C1B 122.8(11) . .
C25B C26B C1B 118.1(12) . .
O26B S2B O24B 113.1(7) . .
O23B S2B O21B 111.9(7) . .
O26B S2B O25B 111.5(7) . .
O24B S2B O25B 111.0(7) . .
O23B S2B O22B 110.7(7) . .
O21B S2B O22B 110.2(7) . .
O26B S2B C24B 109.3(9) . .
O23B S2B C24B 110.4(11) . .
O24B S2B C24B 109.0(11) . .
O21B S2B C24B 108.1(11) . .
O25B S2B C24B 102.3(10) . .
O22B S2B C24B 105.2(9) . .
C22B C2B C36B 113.2(11) . .
C22B C2B H2BA 108.9 . .
C36B C2B H2BA 108.9 . .
C22B C2B H2BB 108.9 . .
C36B C2B H2BB 108.9 . .
H2BA C2B H2BB 107.7 . .
O3B C31B C36B 122.5(14) . .
O3B C31B C32B 116.6(12) . .
C36B C31B C32B 120.9(14) . .
C33B C32B C31B 118.4(13) . .
C33B C32B C3B 120.9(14) . .
C31B C32B C3B 120.7(14) . .
C34B C33B C32B 120.7(14) . .
C34B C33B H33B 119.6 . .
C32B C33B H33B 119.6 . .
C35B C34B C33B 120.8(14) . .
C35B C34B S3B 118.2(11) . .
C33B C34B S3B 121.1(12) . .
C34B C35B C36B 121.8(12) . .
C34B C35B H35B 119.1 . .
C36B C35B H35B 119.1 . .
C31B C36B C35B 117.3(13) . .
C31B C36B C2B 122.1(13) . .
C35B C36B C2B 120.5(12) . .
O36B S3B O34B 112.0(9) . .
O36B S3B O35B 111.9(9) . .
O34B S3B O35B 111.4(9) . .
O31B S3B O32B 111.3(7) . .
O31B S3B O33B 111.4(7) . .
O32B S3B O33B 110.9(7) . .
O36B S3B C34B 105.8(17) . .
O34B S3B C34B 106.6(17) . .
O35B S3B C34B 108.8(17) . .
O31B S3B C34B 107.6(10) . .
O32B S3B C34B 107.6(10) . .
O33B S3B C34B 107.8(10) . .
C32B C3B C46B 116.6(12) . .
C32B C3B H3BA 108.2 . .
C46B C3B H3BA 108.2 . .
C32B C3B H3BB 108.2 . .
C46B C3B H3BB 108.2 . .
H3BA C3B H3BB 107.3 . .
C46B C41B O4B 121.0(12) . .
C46B C41B C42B 123.0(13) . .
O4B C41B C42B 116.1(11) . .
C43B C42B C41B 115.2(13) . .
C43B C42B C4B 122.6(12) . .
C41B C42B C4B 122.2(13) . .
C44B C43B C42B 124.0(14) . .
C44B C43B H43B 118.0 . .
C42B C43B H43B 118.0 . .
C43B C44B C45B 120.3(14) . .
C43B C44B S4B 121.9(13) . .
C45B C44B S4B 117.6(12) . .
C46B C45B C44B 119.6(13) . .
C46B C45B H45B 120.2 . .
C44B C45B H45B 120.2 . .
C45B C46B C41B 117.9(13) . .
C45B C46B C3B 119.9(13) . .
C41B C46B C3B 122.1(14) . .
O46B S4B O45B 115.9(7) . .
O41B S4B O42B 113.1(7) . .
O41B S4B O43B 112.0(7) . .
O42B S4B O43B 112.0(7) . .
O46B S4B O44B 111.6(7) . .
O45B S4B O44B 111.6(7) . .
O46B S4B C44B 102.7(11) . .
O45B S4B C44B 112.9(12) . .
O41B S4B C44B 107.7(12) . .
O42B S4B C44B 105.6(12) . .
O43B S4B C44B 105.9(12) . .
O44B S4B C44B 100.9(12) . .
C56B C4B C42B 114.6(12) . .
C56B C4B H4BA 108.6 . .
C42B C4B H4BA 108.6 . .
C56B C4B H4BB 108.6 . .
C42B C4B H4BB 108.6 . .
H4BA C4B H4BB 107.6 . .
O5B C51B C56B 122.3(12) . .
O5B C51B C52B 116.4(10) . .
C56B C51B C52B 121.3(11) . .
C53B C52B C51B 118.9(11) . .
C53B C52B C5B 120.2(12) . .
C51B C52B C5B 120.9(11) . .
C52B C53B C54B 118.1(13) . .
C52B C53B H53B 121.0 . .
C54B C53B H53B 121.0 . .
C55B C54B C53B 122.5(12) . .
C55B C54B S5B 122.2(10) . .
C53B C54B S5B 115.0(11) . .
C54B C55B C56B 120.8(12) . .
C54B C55B H55B 119.6 . .
C56B C55B H55B 119.6 . .
C55B C56B C51B 118.3(12) . .
C55B C56B C4B 121.0(11) . .
C51B C56B C4B 120.7(12) . .
O52B S5B O53B 113.9(7) . .
O55B S5B O56B 112.4(7) . .
O55B S5B O54B 111.9(7) . .
O56B S5B O54B 111.7(7) . .
O52B S5B O51B 110.5(7) . .
O53B S5B O51B 109.9(7) . .
O52B S5B C54B 108.0(11) . .
O55B S5B C54B 104.3(11) . .
O53B S5B C54B 107.4(11) . .
O56B S5B C54B 111.7(11) . .
O54B S5B C54B 104.3(11) . .
O51B S5B C54B 107.0(11) . .
C52B C5B C16B 116.1(10) . .
C52B C5B H5BA 108.3 . .
C16B C5B H5BA 108.3 . .
C52B C5B H5BB 108.3 . .
C16B C5B H5BB 108.3 . .
H5BA C5B H5BB 107.4 . .

loop_
_geom_bond_atom_site_label_1
_geom_bond_atom_site_label_2
_geom_bond_distance
_geom_bond_site_symmetry_2
Yb1 O05W 2.27(4) .
Yb1 O04W 2.27(2) .
Yb1 O03W 2.28(3) .
Yb1 O2 2.312(16) .
Yb1 O01W 2.34(2) .
Yb1 O36A 2.364(18) .
Yb1 O02W 2.37(2) .
Yb1 O5 2.512(12) .
Yb1 O31A 2.61(3) .
Yb2 O06W 0.92(3) 2_467
Yb2 Yb2 1.749(4) 2_467
Yb2 O07W 2.12(2) .
Yb2 O11B 2.124(9) 2_467
Yb2 O07W 2.30(2) 2_467
Yb2 O09W 2.31(3) 2_467
Yb2 O08W 2.34(2) .
Yb2 O11B 2.448(10) .
Yb2 O06W 2.47(3) .
Yb2 O44A 2.59(2) .
Yb2 O41A 2.61(2) .
Yb2 O09W 2.72(3) .
O06W Yb2 0.92(3) 2_467
O06W O08W 1.60(3) 2_467
O07W O09W 0.65(3) 2_467
O07W Yb2 2.30(2) 2_467
O08W O06W 1.60(3) 2_467
O09W O07W 0.65(3) 2_467
O09W Yb2 2.31(3) 2_467
Yb3 O15W 2.12(3) .
Yb3 O13W 2.23(2) .
Yb3 O12W 2.266(18) .
Yb3 O14W 2.27(2) .
Yb3 O11A 2.28(2) .
Yb3 O10W 2.294(16) .
Yb3 O11W 2.32(2) .
Yb3 O16W 2.46(4) .
O16W O21W 1.55(5) 2_566
Yb4 O19W 2.13(4) .
Yb4 O18W 2.25(3) .
Yb4 O17W 2.26(3) .
Yb4 O53A 2.357(13) .
Yb4 O23W 2.37(6) .
Yb4 O21W 2.396(10) .
Yb4 O39W 2.47(3) .
Yb4 O22W 2.53(4) .
O21W O16W 1.55(5) 2_566
Yb5 O26W 1.92(4) .
Yb5 O27W 2.04(3) .
Yb5 O25W 2.18(3) .
Yb5 O28W 2.36(4) .
Yb5 O29W 2.43(5) .
Yb5 O30W 2.46(3) .
Yb5 O24W 2.63(2) .
O101 C101 1.68(4) .
O201 C201 1.26(2) .
C201 C202 1.50(3) .
O1 C3 1.330(15) .
O1 C4 1.36(2) .
O2 C12 1.34(3) .
O3 C1 1.337(15) .
O3 C16 1.462(18) .
O4 C8 1.389(17) .
O4 C17 1.46(2) .
O5 C14 1.384(16) .
O5 C18 1.40(3) .
O5 C18' 1.69(4) .
C1 C2 1.389(7) .
C1 C15 1.393(7) .
C2 C3 1.395(7) .
C2 H2 0.9500 .
C3 C13 1.393(7) .
C13 C14 1.389(7) .
C13 C12 1.44(2) .
C14 C15 1.396(7) .
C15 H15 0.9500 .
C4 C11 1.31(3) .
C4 C5 1.49(2) .
C5 C10 1.373(7) .
C5 C6 1.374(7) .
C6 C7 1.365(7) .
C6 H6 0.9500 .
C7 C8 1.373(7) .
C7 H7 0.9500 .
C8 C9 1.374(7) .
C9 C10 1.364(7) .
C9 H9 0.9500 .
C10 H10 0.9500 .
C11 C12 1.35(3) .
C11 H11 0.9500 .
C16 H161 0.9800 .
C16 H162 0.9800 .
C16 H163 0.9800 .
C17 H171 0.9800 .
C17 H172 0.9800 .
C17 H173 0.9800 .
C18 H181 0.9800 .
C18 H182 0.9800 .
C18 H183 0.9800 .
C18' H184 0.9800 .
C18' H185 0.9800 .
C18' H186 0.9800 .
O1A C11A 1.330(15) .
C11A C16A 1.391(17) .
C11A C12A 1.405(17) .
C12A C13A 1.32(2) .
C12A C1A 1.531(16) .
C13A C14A 1.41(2) .
C13A H13A 0.9500 .
C14A C15A 1.43(2) .
C14A S1A 1.749(19) .
C15A C16A 1.31(2) .
C15A H15A 0.9500 .
C16A C5A 1.521(18) .
S1A O16A 1.373(11) .
S1A O13A 1.381(11) .
S1A O15A 1.389(11) .
S1A O14A 1.392(11) .
S1A O11A 1.393(11) .
S1A O12A 1.397(11) .
C1A C26A 1.486(16) .
C1A H1AA 0.9900 .
C1A H1AB 0.9900 .
O2A C21A 1.362(15) .
C21A C26A 1.389(18) .
C21A C22A 1.406(17) .
C22A C23A 1.33(2) .
C22A C2A 1.520(18) .
C23A C24A 1.39(2) .
C23A H23A 0.9500 .
C24A C25A 1.385(18) .
C24A S2A 1.751(15) .
C25A C26A 1.382(19) .
C25A H25A 0.9500 .
S2A O26A 1.399(12) .
S2A O21A 1.400(12) .
S2A O25A 1.402(12) .
S2A O24A 1.412(12) .
S2A O23A 1.415(12) .
S2A O22A 1.422(12) .
C2A C36A 1.545(16) .
C2A H2AA 0.9900 .
C2A H2AB 0.9900 .
O3A C31A 1.378(16) .
C31A C36A 1.375(19) .
C31A C32A 1.382(16) .
C32A C33A 1.38(2) .
C32A C3A 1.503(19) .
C33A C34A 1.35(2) .
C33A H33A 0.9500 .
C34A C35A 1.380(19) .
C34A S3A 1.778(16) .
C35A C36A 1.36(2) .
C35A H35A 0.9500 .
S3A O35A 1.373(12) .
S3A O33A 1.380(12) .
S3A O34A 1.381(11) .
S3A O32A 1.381(12) .
S3A O31A 1.382(12) .
S3A O36A 1.384(12) .
C3A C46A 1.514(17) .
C3A H3AA 0.9900 .
C3A H3AB 0.9900 .
O4A C41A 1.332(16) .
C41A C46A 1.391(19) .
C41A C42A 1.437(18) .
C42A C43A 1.38(2) .
C42A C4A 1.53(2) .
C43A C44A 1.39(2) .
C43A H43A 0.9500 .
C44A C45A 1.381(19) .
C44A S4A 1.740(16) .
C45A C46A 1.379(19) .
C45A H45A 0.9500 .
S4A O45A 1.410(12) .
S4A O43A 1.411(12) .
S4A O46A 1.411(11) .
S4A O44A 1.416(12) .
S4A O41A 1.417(12) .
S4A O42A 1.420(12) .
C4A C56A 1.482(19) .
C4A H4AA 0.9900 .
C4A H4AB 0.9900 .
O5A C51A 1.371(16) .
C51A C56A 1.368(18) .
C51A C52A 1.426(19) .
C52A C53A 1.385(18) .
C52A C5A 1.521(17) .
C53A C54A 1.380(18) .
C53A H53A 0.9500 .
C54A C55A 1.404(19) .
C54A S5A 1.753(13) .
C55A C56A 1.361(19) .
C55A H55A 0.9500 .
S5A O56A 1.412(10) .
S5A O53A 1.415(10) .
S5A O55A 1.416(10) .
S5A O51A 1.417(10) .
S5A O54A 1.421(10) .
S5A O52A 1.421(10) .
C5A H5AA 0.9900 .
C5A H5AB 0.9900 .
O1B C11B 1.309(16) .
C11B C12B 1.422(19) .
C11B C16B 1.451(16) .
C12B C13B 1.296(19) .
C12B C1B 1.540(16) .
C13B C14B 1.390(18) .
C13B H13B 0.9500 .
C14B C15B 1.386(18) .
C14B S1B 1.778(15) .
C15B C16B 1.329(18) .
C15B H15B 0.9500 .
C16B C5B 1.503(17) .
S1B O13B 1.410(9) .
S1B O11B 1.425(9) .
S1B O12B 1.430(9) .
O11B Yb2 2.124(9) 2_467
C1B C26B 1.511(16) .
C1B H1BA 0.9900 .
C1B H1BB 0.9900 .
O2B C21B 1.374(15) .
C21B C26B 1.355(18) .
C21B C22B 1.397(17) .
C22B C23B 1.375(18) .
C22B C2B 1.499(18) .
C23B C24B 1.357(19) .
C23B H23B 0.9500 .
C24B C25B 1.382(18) .
C24B S2B 1.780(14) .
C25B C26B 1.393(17) .
C25B H25B 0.9500 .
S2B O26B 1.404(11) .
S2B O23B 1.408(11) .
S2B O24B 1.408(11) .
S2B O21B 1.417(11) .
S2B O25B 1.423(11) .
S2B O22B 1.428(11) .
C2B C36B 1.513(19) .
C2B H2BA 0.9900 .
C2B H2BB 0.9900 .
O3B C31B 1.354(18) .
C31B C36B 1.398(19) .
C31B C32B 1.41(2) .
C32B C33B 1.38(2) .
C32B C3B 1.475(19) .
C33B C34B 1.37(2) .
C33B H33B 0.9500 .
C34B C35B 1.345(19) .
C34B S3B 1.769(16) .
C35B C36B 1.40(2) .
C35B H35B 0.9500 .
S3B O36B 1.403(13) .
S3B O34B 1.405(13) .
S3B O35B 1.406(13) .
S3B O31B 1.407(12) .
S3B O32B 1.409(12) .
S3B O33B 1.410(12) .
C3B C46B 1.51(2) .
C3B H3BA 0.9900 .
C3B H3BB 0.9900 .
O4B C41B 1.396(17) .
C41B C46B 1.380(19) .
C41B C42B 1.425(18) .
C42B C43B 1.34(2) .
C42B C4B 1.498(19) .
C43B C44B 1.32(2) .
C43B H43B 0.9500 .
C44B C45B 1.42(2) .
C44B S4B 1.778(15) .
C45B C46B 1.34(2) .
C45B H45B 0.9500 .
S4B O46B 1.354(10) .
S4B O45B 1.366(10) .
S4B O41B 1.377(11) .
S4B O42B 1.381(10) .
S4B O43B 1.381(11) .
S4B O44B 1.400(11) .
C4B C56B 1.497(19) .
C4B H4BA 0.9900 .
C4B H4BB 0.9900 .
O5B C51B 1.363(14) .
C51B C56B 1.385(17) .
C51B C52B 1.402(18) .
C52B C53B 1.383(17) .
C52B C5B 1.497(16) .
C53B C54B 1.385(18) .
C53B H53B 0.9500 .
C54B C55B 1.35(2) .
C54B S5B 1.808(14) .
C55B C56B 1.367(19) .
C55B H55B 0.9500 .
S5B O52B 1.421(11) .
S5B O55B 1.429(11) .
S5B O53B 1.429(11) .
S5B O56B 1.432(11) .
S5B O54B 1.436(11) .
S5B O51B 1.460(11) .
C5B H5BA 0.9900 .
C5B H5BB 0.9900 .

loop_
_geom_torsion_atom_site_label_1
_geom_torsion_atom_site_label_2
_geom_torsion_atom_site_label_3
_geom_torsion_atom_site_label_4
_geom_torsion
_geom_torsion_site_symmetry_4
C16 O3 C1 C2 -1.5(16) .
C16 O3 C1 C15 179.6(10) .
O3 C1 C2 C3 -178.8(12) .
C15 C1 C2 C3 0.0 .
C4 O1 C3 C13 4(2) .
C4 O1 C3 C2 178.3(13) .
C1 C2 C3 O1 -174.7(12) .
C1 C2 C3 C13 -0.1 .
O1 C3 C13 C14 174.3(13) .
C2 C3 C13 C14 0.1 .
O1 C3 C13 C12 -10.2(15) .
C2 C3 C13 C12 175.5(14) .
C18 O5 C14 C13 169.1(15) .
C18' O5 C14 C13 52.6(17) .
Yb1 O5 C14 C13 -56.3(11) .
C18 O5 C14 C15 -8(2) .
C18' O5 C14 C15 -124.8(16) .
Yb1 O5 C14 C15 126.3(8) .
C3 C13 C14 O5 -177.5(12) .
C12 C13 C14 O5 7.8(17) .
C3 C13 C14 C15 0.0 .
C12 C13 C14 C15 -174.7(16) .
O3 C1 C15 C14 178.9(10) .
C2 C1 C15 C14 0.0 .
O5 C14 C15 C1 177.3(12) .
C13 C14 C15 C1 0.0 .
C3 O1 C4 C11 4(3) .
C3 O1 C4 C5 -178.7(13) .
C11 C4 C5 C10 18(3) .
O1 C4 C5 C10 -159.8(12) .
C11 C4 C5 C6 -159.4(18) .
O1 C4 C5 C6 23(2) .
C10 C5 C6 C7 0.0 .
C4 C5 C6 C7 176.9(15) .
C5 C6 C7 C8 0.0 .
C6 C7 C8 C9 0.0 .
C6 C7 C8 O4 178.0(14) .
C17 O4 C8 C7 172.5(12) .
C17 O4 C8 C9 -10(2) .
C7 C8 C9 C10 0.0 .
O4 C8 C9 C10 -177.9(15) .
C8 C9 C10 C5 0.0 .
C6 C5 C10 C9 0.0 .
C4 C5 C10 C9 -176.9(15) .
O1 C4 C11 C12 -3(3) .
C5 C4 C11 C12 179(2) .
Yb1 O2 C12 C11 -137.2(18) .
Yb1 O2 C12 C13 45(3) .
C4 C11 C12 O2 178(2) .
C4 C11 C12 C13 -4(3) .
C14 C13 C12 O2 3(3) .
C3 C13 C12 O2 -171.9(17) .
C14 C13 C12 C11 -174.6(16) .
C3 C13 C12 C11 10(3) .
O1A C11A C12A C13A 176.7(12) .
C16A C11A C12A C13A -3.1(17) .
O1A C11A C12A C1A -6.9(16) .
C16A C11A C12A C1A 173.4(10) .
C11A C12A C13A C14A 3(2) .
C1A C12A C13A C14A -173.8(14) .
C12A C13A C14A C15A -2(3) .
C12A C13A C14A S1A 174.2(13) .
C13A C14A C15A C16A 2(2) .
S1A C14A C15A C16A -174.2(13) .
C14A C15A C16A C11A -3(2) .
C14A C15A C16A C5A 175.6(14) .
O1A C11A C16A C15A -176.7(12) .
C12A C11A C16A C15A 3.1(18) .
O1A C11A C16A C5A 5.0(15) .
C12A C11A C16A C5A -175.2(10) .
C13A C14A S1A O16A 92.3(18) .
C15A C14A S1A O16A -91.6(18) .
C13A C14A S1A O13A 114.5(18) .
C15A C14A S1A O13A -69.4(18) .
C13A C14A S1A O15A -148.9(17) .
C15A C14A S1A O15A 27(2) .
C13A C14A S1A O14A -26(2) .
C15A C14A S1A O14A 149.7(17) .
C13A C14A S1A O11A -4(2) .
C15A C14A S1A O11A 171.6(17) .
C13A C14A S1A O12A -126.6(17) .
C15A C14A S1A O12A 49.5(19) .
O13A S1A O11A Yb3 78(3) .
O12A S1A O11A Yb3 -52(3) .
C14A S1A O11A Yb3 -172(2) .
C13A C12A C1A C26A -51.3(17) .
C11A C12A C1A C26A 132.3(12) .
O2A C21A C22A C23A 178.6(11) .
C26A C21A C22A C23A -5.3(17) .
O2A C21A C22A C2A -2.8(16) .
C26A C21A C22A C2A 173.3(10) .
C21A C22A C23A C24A 3.5(19) .
C2A C22A C23A C24A -175.1(11) .
C22A C23A C24A C25A -0.8(19) .
C22A C23A C24A S2A 180.0(10) .
C23A C24A C25A C26A -0.2(18) .
S2A C24A C25A C26A 179.0(9) .
C24A C25A C26A C21A -1.6(17) .
C24A C25A C26A C1A 175.9(11) .
O2A C21A C26A C25A -179.4(10) .
C22A C21A C26A C25A 4.4(17) .
O2A C21A C26A C1A 3.0(16) .
C22A C21A C26A C1A -173.2(10) .
C12A C1A C26A C25A 99.9(13) .
C12A C1A C26A C21A -82.7(15) .
C25A C24A S2A O26A 78.8(14) .
C23A C24A S2A O26A -102.0(14) .
C25A C24A S2A O21A 162.1(13) .
C23A C24A S2A O21A -18.8(15) .
C25A C24A S2A O25A -43.7(14) .
C23A C24A S2A O25A 135.5(14) .
C25A C24A S2A O24A -162.5(13) .
C23A C24A S2A O24A 16.7(15) .
C25A C24A S2A O23A -76.6(14) .
C23A C24A S2A O23A 102.6(14) .
C25A C24A S2A O22A 40.6(14) .
C23A C24A S2A O22A -140.2(14) .
C23A C22A C2A C36A -92.5(15) .
C21A C22A C2A C36A 88.9(15) .
C36A C31A C32A C33A -3.9(17) .
O3A C31A C32A C33A 178.2(11) .
C36A C31A C32A C3A 170.9(11) .
O3A C31A C32A C3A -7.1(17) .
C31A C32A C33A C34A 3.1(19) .
C3A C32A C33A C34A -171.8(13) .
C32A C33A C34A C35A -2(2) .
C32A C33A C34A S3A 178.3(10) .
C33A C34A C35A C36A 1(2) .
S3A C34A C35A C36A -179.2(11) .
C34A C35A C36A C31A -1(2) .
C34A C35A C36A C2A 176.4(12) .
O3A C31A C36A C35A -178.9(11) .
C32A C31A C36A C35A 3.2(18) .
O3A C31A C36A C2A 3.4(16) .
C32A C31A C36A C2A -174.5(11) .
C22A C2A C36A C35A 79.3(15) .
C22A C2A C36A C31A -103.0(15) .
C33A C34A S3A O35A -126.7(14) .
C35A C34A S3A O35A 53.1(15) .
C33A C34A S3A O33A -172.1(16) .
C35A C34A S3A O33A 7.7(18) .
C33A C34A S3A O34A -5.6(16) .
C35A C34A S3A O34A 174.2(13) .
C33A C34A S3A O32A -51.0(17) .
C35A C34A S3A O32A 128.8(15) .
C33A C34A S3A O31A 68.0(17) .
C35A C34A S3A O31A -112.2(16) .
C33A C34A S3A O36A 114.3(15) .
C35A C34A S3A O36A -65.9(15) .
O33A S3A O31A Yb1 11(3) .
O32A S3A O31A Yb1 -116.9(18) .
C34A S3A O31A Yb1 127.9(17) .
O35A S3A O36A Yb1 96(2) .
O34A S3A O36A Yb1 -33(3) .
C34A S3A O36A Yb1 -151(2) .
C33A C32A C3A C46A -102.0(14) .
C31A C32A C3A C46A 83.5(15) .
O4A C41A C42A C43A 175.9(11) .
C46A C41A C42A C43A -3.2(17) .
O4A C41A C42A C4A -2.0(18) .
C46A C41A C42A C4A 178.9(11) .
C41A C42A C43A C44A 1.4(19) .
C4A C42A C43A C44A 179.4(12) .
C42A C43A C44A C45A 1(2) .
C42A C43A C44A S4A -179.9(10) .
C43A C44A C45A C46A -1(2) .
S4A C44A C45A C46A 179.6(10) .
C44A C45A C46A C41A -0.9(19) .
C44A C45A C46A C3A 176.2(12) .
O4A C41A C46A C45A -176.1(11) .
C42A C41A C46A C45A 3.0(18) .
O4A C41A C46A C3A 6.8(17) .
C42A C41A C46A C3A -174.1(11) .
C32A C3A C46A C45A 80.4(14) .
C32A C3A C46A C41A -102.5(14) .
C45A C44A S4A O45A -126.6(14) .
C43A C44A S4A O45A 53.9(15) .
C45A C44A S4A O43A 140.0(14) .
C43A C44A S4A O43A -39.5(15) .
C45A C44A S4A O46A 115.2(15) .
C43A C44A S4A O46A -64.4(15) .
C45A C44A S4A O44A -5.5(16) .
C43A C44A S4A O44A 175.0(14) .
C45A C44A S4A O41A 19.2(16) .
C43A C44A S4A O41A -160.3(14) .
C45A C44A S4A O42A -100.1(15) .
C43A C44A S4A O42A 80.4(15) .
O43A S4A O41A Yb2 75(2) .
O42A S4A O41A Yb2 -52(2) .
C44A S4A O41A Yb2 -167.3(13) .
O45A S4A O44A Yb2 -82(2) .
O46A S4A O44A Yb2 46(2) .
C44A S4A O44A Yb2 161.6(13) .
C43A C42A C4A C56A -45.5(16) .
C41A C42A C4A C56A 132.3(13) .
C56A C51A C52A C53A -2(2) .
O5A C51A C52A C53A 178.2(12) .
C56A C51A C52A C5A 177.8(13) .
O5A C51A C52A C5A -2(2) .
C51A C52A C53A C54A 3(2) .
C5A C52A C53A C54A -176.2(12) .
C52A C53A C54A C55A -2(2) .
C52A C53A C54A S5A 179.3(10) .
C53A C54A C55A C56A -1(2) .
S5A C54A C55A C56A 177.8(12) .
C54A C55A C56A C51A 2(2) .
C54A C55A C56A C4A -173.5(13) .
O5A C51A C56A C55A 178.9(13) .
C52A C51A C56A C55A -1(2) .
O5A C51A C56A C4A -5(2) .
C52A C51A C56A C4A 174.9(13) .
C42A C4A C56A C55A 86.4(16) .
C42A C4A C56A C51A -89.5(17) .
C53A C54A S5A O56A -52.5(14) .
C55A C54A S5A O56A 129.0(12) .
C53A C54A S5A O53A 106.8(14) .
C55A C54A S5A O53A -71.7(15) .
C53A C54A S5A O55A 68.1(14) .
C55A C54A S5A O55A -110.4(13) .
C53A C54A S5A O51A -13.2(15) .
C55A C54A S5A O51A 168.3(13) .
C53A C54A S5A O54A -172.2(12) .
C55A C54A S5A O54A 9.3(14) .
C53A C54A S5A O52A -132.5(14) .
C55A C54A S5A O52A 49.0(15) .
O51A S5A O53A Yb4 -40(5) .
O52A S5A O53A Yb4 86(5) .
C54A S5A O53A Yb4 -156(5) .
C53A C52A C5A C16A -111.1(14) .
C51A C52A C5A C16A 69.3(18) .
C15A C16A C5A C52A 72.5(17) .
C11A C16A C5A C52A -109.2(14) .
O1B C11B C12B C13B -176.7(11) .
C16B C11B C12B C13B 4.7(16) .
O1B C11B C12B C1B 6.5(14) .
C16B C11B C12B C1B -172.1(9) .
C11B C12B C13B C14B -2.3(18) .
C1B C12B C13B C14B 174.5(10) .
C12B C13B C14B C15B -0.1(18) .
C12B C13B C14B S1B 177.3(9) .
C13B C14B C15B C16B -0.4(18) .
S1B C14B C15B C16B -177.7(9) .
C14B C15B C16B C11B 3.0(17) .
C14B C15B C16B C5B -172.5(11) .
O1B C11B C16B C15B 176.5(10) .
C12B C11B C16B C15B -5.0(15) .
O1B C11B C16B C5B -8.0(16) .
C12B C11B C16B C5B 170.5(10) .
C15B C14B S1B O13B -143.5(10) .
C13B C14B S1B O13B 39.1(12) .
C15B C14B S1B O11B -22.4(12) .
C13B C14B S1B O11B 160.3(10) .
C15B C14B S1B O12B 95.0(11) .
C13B C14B S1B O12B -82.4(11) .
O13B S1B O11B Yb2 -3(3) 2_467
O12B S1B O11B Yb2 124(2) 2_467
C14B S1B O11B Yb2 -121(3) 2_467
O13B S1B O11B Yb2 -101.8(11) .
O12B S1B O11B Yb2 25.6(14) .
C14B S1B O11B Yb2 140.2(11) .
C13B C12B C1B C26B 75.2(16) .
C11B C12B C1B C26B -107.8(13) .
C26B C21B C22B C23B 1.8(17) .
O2B C21B C22B C23B -180.0(10) .
C26B C21B C22B C2B 177.8(11) .
O2B C21B C22B C2B -4.0(16) .
C21B C22B C23B C24B 1.1(18) .
C2B C22B C23B C24B -174.8(11) .
C22B C23B C24B C25B -2.4(19) .
C22B C23B C24B S2B 176.6(9) .
C23B C24B C25B C26B 0.8(18) .
S2B C24B C25B C26B -178.2(9) .
O2B C21B C26B C25B 178.6(10) .
C22B C21B C26B C25B -3.3(17) .
O2B C21B C26B C1B 0.3(17) .
C22B C21B C26B C1B 178.5(11) .
C24B C25B C26B C21B 2.0(17) .
C24B C25B C26B C1B -179.7(11) .
C12B C1B C26B C21B 65.9(17) .
C12B C1B C26B C25B -112.4(13) .
C23B C24B S2B O26B 54.9(13) .
C25B C24B S2B O26B -126.0(11) .
C23B C24B S2B O23B -125.0(12) .
C25B C24B S2B O23B 54.1(13) .
C23B C24B S2B O24B 179.0(12) .
C25B C24B S2B O24B -2.0(13) .
C23B C24B S2B O21B -2.3(13) .
C25B C24B S2B O21B 176.8(11) .
C23B C24B S2B O25B -63.4(13) .
C25B C24B S2B O25B 115.6(11) .
C23B C24B S2B O22B 115.5(12) .
C25B C24B S2B O22B -65.5(12) .
C23B C22B C2B C36B 88.3(14) .
C21B C22B C2B C36B -87.5(14) .
O3B C31B C32B C33B -177.7(11) .
C36B C31B C32B C33B 2.7(18) .
O3B C31B C32B C3B 2.8(17) .
C36B C31B C32B C3B -176.8(11) .
C31B C32B C33B C34B -0.6(19) .
C3B C32B C33B C34B 179.0(12) .
C32B C33B C34B C35B 0(2) .
C32B C33B C34B S3B -179.9(10) .
C33B C34B C35B C36B -2.0(19) .
S3B C34B C35B C36B 178.1(9) .
O3B C31B C36B C35B 176.1(11) .
C32B C31B C36B C35B -4.3(17) .
O3B C31B C36B C2B -1.0(18) .
C32B C31B C36B C2B 178.5(11) .
C34B C35B C36B C31B 4.0(17) .
C34B C35B C36B C2B -178.9(12) .
C22B C2B C36B C31B 131.5(12) .
C22B C2B C36B C35B -45.5(15) .
C35B C34B S3B O36B -67.1(17) .
C33B C34B S3B O36B 113.0(17) .
C35B C34B S3B O34B 52.3(17) .
C33B C34B S3B O34B -127.7(17) .
C35B C34B S3B O35B 172.5(16) .
C33B C34B S3B O35B -7.4(18) .
C35B C34B S3B O31B 1.4(14) .
C33B C34B S3B O31B -178.5(12) .
C35B C34B S3B O32B 121.5(12) .
C33B C34B S3B O32B -58.4(14) .
C35B C34B S3B O33B -118.8(12) .
C33B C34B S3B O33B 61.2(14) .
C33B C32B C3B C46B 75.0(17) .
C31B C32B C3B C46B -105.5(17) .
C46B C41B C42B C43B 3(2) .
O4B C41B C42B C43B -177.1(12) .
C46B C41B C42B C4B -174.4(12) .
O4B C41B C42B C4B 5.8(18) .
C41B C42B C43B C44B 0(2) .
C4B C42B C43B C44B 176.8(14) .
C42B C43B C44B C45B -2(2) .
C42B C43B C44B S4B -176.0(12) .
C43B C44B C45B C46B 2(2) .
S4B C44B C45B C46B 176.3(11) .
C44B C45B C46B C41B 0(2) .
C44B C45B C46B C3B -176.2(13) .
O4B C41B C46B C45B 177.2(12) .
C42B C41B C46B C45B -3(2) .
O4B C41B C46B C3B -6.5(19) .
C42B C41B C46B C3B 173.7(12) .
C32B C3B C46B C45B -95.9(16) .
C32B C3B C46B C41B 87.8(18) .
C43B C44B S4B O46B -108.0(15) .
C45B C44B S4B O46B 77.9(14) .
C43B C44B S4B O45B 126.5(15) .
C45B C44B S4B O45B -47.6(16) .
C43B C44B S4B O41B -22.0(17) .
C45B C44B S4B O41B 163.9(13) .
C43B C44B S4B O42B 99.0(16) .
C45B C44B S4B O42B -75.1(15) .
C43B C44B S4B O43B -142.1(15) .
C45B C44B S4B O43B 43.8(15) .
C43B C44B S4B O44B 7.3(16) .
C45B C44B S4B O44B -166.8(13) .
C43B C42B C4B C56B 77.9(16) .
C41B C42B C4B C56B -105.2(15) .
O5B C51B C52B C53B -176.6(11) .
C56B C51B C52B C53B 2.8(19) .
O5B C51B C52B C5B 3.2(17) .
C56B C51B C52B C5B -177.4(11) .
C51B C52B C53B C54B -2.5(19) .
C5B C52B C53B C54B 177.8(12) .
C52B C53B C54B C55B 2(2) .
C52B C53B C54B S5B 176.2(10) .
C53B C54B C55B C56B -1(2) .
S5B C54B C55B C56B -175.0(10) .
C54B C55B C56B C51B 1(2) .
C54B C55B C56B C4B -174.7(13) .
O5B C51B C56B C55B 177.4(11) .
C52B C51B C56B C55B -2.0(19) .
O5B C51B C56B C4B -6.9(18) .
C52B C51B C56B C4B 173.7(12) .
C42B C4B C56B C55B -96.1(15) .
C42B C4B C56B C51B 88.2(15) .
C55B C54B S5B O52B -49.4(15) .
C53B C54B S5B O52B 136.0(12) .
C55B C54B S5B O55B -20.1(15) .
C53B C54B S5B O55B 165.3(12) .
C55B C54B S5B O53B 73.8(14) .
C53B C54B S5B O53B -100.9(13) .
C55B C54B S5B O56B 101.6(14) .
C53B C54B S5B O56B -73.1(13) .
C55B C54B S5B O54B -137.7(13) .
C53B C54B S5B O54B 47.7(13) .
C55B C54B S5B O51B -168.3(13) .
C53B C54B S5B O51B 17.0(14) .
C53B C52B C5B C16B 102.3(14) .
C51B C52B C5B C16B -77.5(16) .
C15B C16B C5B C52B -55.4(16) .
C11B C16B C5B C52B 129.1(12) .

loop_
_platon_squeeze_void_nr
_platon_squeeze_void_average_x
_platon_squeeze_void_average_y
_platon_squeeze_void_average_z
_platon_squeeze_void_volume
_platon_squeeze_void_count_electrons
_platon_squeeze_void_content
1 0.094 0.031 0.436 18 7 ' '
2 0.274 0.724 0.060 14 2 ' '
3 0.726 0.276 0.940 13 2 ' '
4 0.906 0.969 0.564 18 7 ' '
